data_7135511
loop_
_publ_author_name
'Giri, Soumen'
'Bairagi, Subhash'
'Shyamal, Sampad'
'Ghosh, Sundargopal'

_publ_section_title
;
 Expanding icosahedral frameworks: structure and bonding of bicapped
 icosahedral cluster
 [(Cp*Co)<sub>4</sub>Fe(CO)B<sub>9</sub>H<sub>11</sub>].
;
_journal_issue 6
_journal_name_full 'Chemical communications (Cambridge, England)'
_journal_page_first 1981
_journal_page_last 1985
_journal_paper_doi 10.1039/d5cc06191a
_journal_volume 62
_journal_year 2026
_chemical_formula_sum 'C41 H71 B9 Co4 Fe O'
_chemical_formula_weight 968.83
_space_group_crystal_system triclinic
_space_group_IT_number 2
_space_group_name_Hall '-P 1'
_space_group_name_H-M_alt 'P -1'
_atom_sites_solution_hydrogens mixed
_audit_creation_method SHELXL-2019/3
_audit_update_record
;
2025-10-29 deposited with the CCDC.	2025-12-22 downloaded from the CCDC.
;
_cell_angle_alpha 82.268(4)
_cell_angle_beta 78.144(4)
_cell_angle_gamma 89.950(4)
_cell_formula_units_Z 4
_cell_length_a 15.677(2)
_cell_length_b 17.2637(19)
_cell_length_c 19.000(2)
_cell_measurement_reflns_used 8226
_cell_measurement_temperature 100(2)
_cell_measurement_theta_max 23.2
_cell_measurement_theta_min 2.8
_cell_volume 4984.9(10)
_computing_cell_refinement 'APEX3/SAINT (Bruker, 2016)'
_computing_data_collection 'APEX3 (Bruker, 2016)'
_computing_data_reduction 'SAINT/XPREP (Bruker, 2016)'
_computing_molecular_graphics 'ORTEP3 (Farrugia, 1997) and Mercury (Bruno et al., 2002)'
_computing_publication_material 'SHELXL-2019/2 (Sheldrick, 2019)'
_computing_structure_refinement 'SHELXL-2019/2 (Sheldrick, 2019)'
_computing_structure_solution 'SHELXT-2018/2 (Sheldrick, 2018)'
_diffrn_ambient_temperature 100(2)
_diffrn_measured_fraction_theta_full 0.999
_diffrn_measured_fraction_theta_max 0.993
_diffrn_measurement_device_type 'Bruker D8 Venture'
_diffrn_measurement_method '\w scans'
_diffrn_radiation_type MoK\a
_diffrn_radiation_wavelength 0.71073
_diffrn_reflns_av_unetI/netI 0.2196
_diffrn_reflns_Laue_measured_fraction_full 0.999
_diffrn_reflns_Laue_measured_fraction_max 0.993
_diffrn_reflns_limit_h_max 20
_diffrn_reflns_limit_h_min -20
_diffrn_reflns_limit_k_max 22
_diffrn_reflns_limit_k_min -22
_diffrn_reflns_limit_l_max 25
_diffrn_reflns_limit_l_min -25
_diffrn_reflns_number 217162
_diffrn_reflns_point_group_measured_fraction_full 0.999
_diffrn_reflns_point_group_measured_fraction_max 0.993
_diffrn_reflns_theta_full 25.242
_diffrn_reflns_theta_max 28.368
_diffrn_reflns_theta_min 1.896
_diffrn_source 'Sealed microfocus tube'
_exptl_absorpt_coefficient_mu 1.616
_exptl_absorpt_correction_T_max 0.77
_exptl_absorpt_correction_T_min 0.68
_exptl_absorpt_correction_type multi-scan
_exptl_absorpt_process_details 'SADABS (Bruker, 2016)'
_exptl_crystal_colour 'dark brown'
_exptl_crystal_density_diffrn 1.291
_exptl_crystal_description block
_exptl_crystal_F_000 2016
_exptl_crystal_size_max 0.150
_exptl_crystal_size_mid 0.100
_exptl_crystal_size_min 0.100
_refine_diff_density_max 2.374
_refine_diff_density_min -1.858
_refine_diff_density_rms 0.167
_refine_ls_extinction_method none
_refine_ls_goodness_of_fit_ref 1.034
_refine_ls_hydrogen_treatment mixed
_refine_ls_matrix_type full
_refine_ls_number_parameters 1089
_refine_ls_number_reflns 217162
_refine_ls_number_restraints 586
_refine_ls_restrained_S_all 1.035
_refine_ls_R_factor_all 0.1943
_refine_ls_R_factor_gt 0.1024
_refine_ls_shift/su_max 0.002
_refine_ls_shift/su_mean 0.000
_refine_ls_structure_factor_coef Fsqd
_refine_ls_weighting_details 'w=1/[\s^2^(Fo^2^)+(0.0943P)^2^+0.1327P] where P=(Fo^2^+2Fc^2^)/3'
_refine_ls_weighting_scheme calc
_refine_ls_wR_factor_gt 0.2372
_refine_ls_wR_factor_ref 0.2978
_reflns_Friedel_coverage 0.000
_reflns_number_gt 107440
_reflns_number_total 217162
_reflns_threshold_expression 'I > 2\s(I)'
_cod_data_source_file d5cc06191a2.cif
_cod_data_source_block DG13R
_cod_original_cell_volume 4984.8(11)
_cod_database_code 7135511
_shelx_shelxl_version_number 2019/3
_shelx_space_group_comment
;
The symmetry employed for this shelxl refinement is uniquely defined
by the following loop, which should always be used as a source of
symmetry information in preference to the above space-group names.
They are only intended as comments.
;
_shelx_estimated_absorpt_t_min 0.794
_shelx_estimated_absorpt_t_max 0.855

loop_
_space_group_symop_operation_xyz
'x, y, z'
'-x, -y, -z'

loop_
_atom_site_label
_atom_site_type_symbol
_atom_site_fract_x
_atom_site_fract_y
_atom_site_fract_z
_atom_site_U_iso_or_equiv
_atom_site_adp_type
_atom_site_occupancy
_atom_site_site_symmetry_order
_atom_site_calc_flag
_atom_site_refinement_flags_posn
_atom_site_refinement_flags_adp
_atom_site_refinement_flags_occupancy
_atom_site_disorder_assembly
_atom_site_disorder_group
H25 H 0.930(7) 0.238(6) 0.570(5) 0.08(2) Uiso 1 1 d D U . . .
H41 H 0.570(7) 0.764(6) 0.566(4) 0.08(2) Uiso 1 1 d D U . . .
C1 C 0.3811(7) 0.5023(6) 0.7428(6) 0.029(3) Uani 1 1 d . U . . .
C2 C 0.3228(7) 0.5415(6) 0.7017(6) 0.027(3) Uani 1 1 d . U . . .
C3 C 0.2543(7) 0.5718(6) 0.7511(6) 0.028(3) Uani 1 1 d . U . . .
C4 C 0.2689(8) 0.5510(7) 0.8216(6) 0.037(3) Uani 1 1 d . U . . .
C5 C 0.3478(9) 0.5105(7) 0.8171(6) 0.037(3) Uani 1 1 d . U . . .
C6 C 0.3889(11) 0.4755(8) 0.8795(7) 0.063(5) Uani 1 1 d . . . . .
H6A H 0.380284 0.510205 0.917031 0.095 Uiso 1 1 calc R U . . .
H6B H 0.451438 0.469478 0.861654 0.095 Uiso 1 1 calc R U . . .
H6C H 0.361412 0.424231 0.900153 0.095 Uiso 1 1 calc R U . . .
C7 C 0.4625(8) 0.4614(7) 0.7135(8) 0.045(4) Uani 1 1 d . . . . .
H7A H 0.479580 0.476961 0.660905 0.068 Uiso 1 1 calc R U . . .
H7B H 0.451687 0.404690 0.723803 0.068 Uiso 1 1 calc R U . . .
H7C H 0.509495 0.475791 0.736652 0.068 Uiso 1 1 calc R U . . .
C8 C 0.3309(8) 0.5478(7) 0.6218(6) 0.036(3) Uani 1 1 d . . . . .
H8A H 0.392409 0.545385 0.598281 0.054 Uiso 1 1 calc R U . . .
H8B H 0.307549 0.597663 0.603999 0.054 Uiso 1 1 calc R U . . .
H8C H 0.297932 0.504556 0.610484 0.054 Uiso 1 1 calc R U . . .
C9 C 0.1770(8) 0.6121(8) 0.7321(9) 0.057(4) Uani 1 1 d . . . . .
H9A H 0.130553 0.573356 0.734220 0.086 Uiso 1 1 calc R U . . .
H9B H 0.192739 0.640795 0.682963 0.086 Uiso 1 1 calc R U . . .
H9C H 0.156480 0.648758 0.766713 0.086 Uiso 1 1 calc R U . . .
C10 C 0.2117(10) 0.5689(8) 0.8913(7) 0.066(5) Uani 1 1 d . . . . .
H10A H 0.188080 0.621153 0.883384 0.099 Uiso 1 1 calc R U . . .
H10B H 0.246151 0.566962 0.929038 0.099 Uiso 1 1 calc R U . . .
H10C H 0.163570 0.530056 0.906736 0.099 Uiso 1 1 calc R U . . .
C11 C 0.2569(8) 0.8936(7) 0.7716(7) 0.039(3) Uani 1 1 d . U . . .
C12 C 0.2469(7) 0.8874(6) 0.7019(7) 0.031(3) Uani 1 1 d . U . . .
C13 C 0.3179(7) 0.9296(7) 0.6506(6) 0.029(3) Uani 1 1 d . U . . .
C14 C 0.3722(7) 0.9624(6) 0.6924(8) 0.038(3) Uani 1 1 d . U . . .
C15 C 0.3343(9) 0.9393(7) 0.7665(7) 0.039(3) Uani 1 1 d . U . . .
C16 C 0.1928(9) 0.8662(8) 0.8401(7) 0.057(4) Uani 1 1 d . . . . .
H16A H 0.148928 0.906042 0.849569 0.085 Uiso 1 1 calc R U . . .
H16B H 0.223140 0.857049 0.880547 0.085 Uiso 1 1 calc R U . . .
H16C H 0.164050 0.817361 0.835126 0.085 Uiso 1 1 calc R U . . .
C17 C 0.1697(8) 0.8488(8) 0.6842(8) 0.054(4) Uani 1 1 d . . . . .
H17A H 0.157247 0.797759 0.714419 0.080 Uiso 1 1 calc R U . . .
H17B H 0.182465 0.841534 0.632885 0.080 Uiso 1 1 calc R U . . .
H17C H 0.118841 0.881772 0.693884 0.080 Uiso 1 1 calc R U . . .
C18 C 0.3276(8) 0.9520(7) 0.5715(7) 0.040(3) Uani 1 1 d . . . . .
H18A H 0.289549 0.918289 0.553072 0.060 Uiso 1 1 calc R U . . .
H18B H 0.388377 0.946048 0.547452 0.060 Uiso 1 1 calc R U . . .
H18C H 0.311459 1.006651 0.561572 0.060 Uiso 1 1 calc R U . . .
C19 C 0.4454(8) 1.0169(7) 0.6636(9) 0.055(4) Uani 1 1 d . . . . .
H19A H 0.429193 1.068951 0.676075 0.082 Uiso 1 1 calc R U . . .
H19B H 0.460947 1.019221 0.610674 0.082 Uiso 1 1 calc R U . . .
H19C H 0.495358 0.999328 0.684565 0.082 Uiso 1 1 calc R U . . .
C20 C 0.3631(11) 0.9717(8) 0.8276(8) 0.063(5) Uani 1 1 d . . . . .
H20A H 0.426885 0.975032 0.818061 0.094 Uiso 1 1 calc R U . . .
H20B H 0.341349 0.937275 0.873199 0.094 Uiso 1 1 calc R U . . .
H20C H 0.339689 1.024005 0.831427 0.094 Uiso 1 1 calc R U . . .
C21 C 0.5848(9) 0.8153(7) 0.8785(7) 0.040(3) Uani 1 1 d . U . . .
C22 C 0.6526(8) 0.7836(8) 0.8283(7) 0.039(3) Uani 1 1 d . U . . .
C23 C 0.6488(8) 0.7011(8) 0.8466(7) 0.039(3) Uani 1 1 d . U . . .
C24 C 0.5786(9) 0.6805(8) 0.9065(6) 0.037(3) Uani 1 1 d . U . . .
C25 C 0.5382(8) 0.7515(8) 0.9262(7) 0.039(3) Uani 1 1 d . U . . .
C26 C 0.5701(10) 0.8994(8) 0.8807(8) 0.061(4) Uani 1 1 d . . . . .
H26A H 0.614561 0.921476 0.902348 0.092 Uiso 1 1 calc R U . . .
H26B H 0.512158 0.906348 0.910016 0.092 Uiso 1 1 calc R U . . .
H26C H 0.573919 0.926148 0.831258 0.092 Uiso 1 1 calc R U . . .
C27 C 0.7186(9) 0.8312(9) 0.7704(8) 0.058(4) Uani 1 1 d . . . . .
H27A H 0.760818 0.855638 0.792772 0.087 Uiso 1 1 calc R U . . .
H27B H 0.689080 0.871945 0.743982 0.087 Uiso 1 1 calc R U . . .
H27C H 0.749092 0.797228 0.736581 0.087 Uiso 1 1 calc R U . . .
C28 C 0.7098(8) 0.6430(8) 0.8109(8) 0.051(4) Uani 1 1 d . . . . .
H28A H 0.755212 0.671212 0.772865 0.076 Uiso 1 1 calc R U . . .
H28B H 0.676764 0.607791 0.789386 0.076 Uiso 1 1 calc R U . . .
H28C H 0.736888 0.612536 0.847392 0.076 Uiso 1 1 calc R U . . .
C29 C 0.5530(10) 0.6003(8) 0.9457(8) 0.060(4) Uani 1 1 d . . . . .
H29A H 0.558573 0.562926 0.910571 0.090 Uiso 1 1 calc R U . . .
H29B H 0.492414 0.599844 0.972387 0.090 Uiso 1 1 calc R U . . .
H29C H 0.591215 0.585465 0.979855 0.090 Uiso 1 1 calc R U . . .
C30 C 0.4645(9) 0.7569(9) 0.9886(7) 0.059(4) Uani 1 1 d . . . . .
H30A H 0.474249 0.722112 1.031203 0.089 Uiso 1 1 calc R U . . .
H30B H 0.409907 0.741311 0.976150 0.089 Uiso 1 1 calc R U . . .
H30C H 0.460728 0.810873 0.999400 0.089 Uiso 1 1 calc R U . . .
C31 C 0.7153(7) 0.7279(7) 0.5420(6) 0.033(3) Uani 1 1 d . U . . .
C32 C 0.6499(7) 0.7282(6) 0.5014(6) 0.027(3) Uani 1 1 d . U . . .
C33 C 0.6156(7) 0.6495(7) 0.5100(6) 0.027(3) Uani 1 1 d . U . . .
C34 C 0.6662(7) 0.6002(6) 0.5537(6) 0.027(3) Uani 1 1 d . U . . .
C35 C 0.7262(7) 0.6483(8) 0.5740(6) 0.034(3) Uani 1 1 d . U . . .
C36 C 0.7725(8) 0.7959(8) 0.5454(7) 0.049(4) Uani 1 1 d . . . . .
H36A H 0.829498 0.792099 0.513385 0.074 Uiso 1 1 calc R U . . .
H36B H 0.780068 0.795627 0.595389 0.074 Uiso 1 1 calc R U . . .
H36C H 0.745458 0.844658 0.529714 0.074 Uiso 1 1 calc R U . . .
C37 C 0.6276(9) 0.7951(7) 0.4483(7) 0.055(4) Uani 1 1 d . . . . .
H37A H 0.639880 0.845041 0.463894 0.082 Uiso 1 1 calc R U . . .
H37B H 0.565606 0.791196 0.446910 0.082 Uiso 1 1 calc R U . . .
H37C H 0.662849 0.792293 0.399768 0.082 Uiso 1 1 calc R U . . .
C38 C 0.5465(7) 0.6230(8) 0.4749(6) 0.038(3) Uani 1 1 d . . . . .
H38A H 0.503613 0.664042 0.471935 0.057 Uiso 1 1 calc R U . . .
H38B H 0.517465 0.575338 0.503700 0.057 Uiso 1 1 calc R U . . .
H38C H 0.572715 0.612145 0.425902 0.057 Uiso 1 1 calc R U . . .
C39 C 0.6570(8) 0.5135(7) 0.5710(7) 0.040(3) Uani 1 1 d . . . . .
H39A H 0.700222 0.489451 0.536093 0.060 Uiso 1 1 calc R U . . .
H39B H 0.598259 0.496819 0.568001 0.060 Uiso 1 1 calc R U . . .
H39C H 0.666408 0.497311 0.620163 0.060 Uiso 1 1 calc R U . . .
C40 C 0.7953(8) 0.6232(10) 0.6142(8) 0.061(5) Uani 1 1 d . . . . .
H40A H 0.780356 0.570813 0.641128 0.092 Uiso 1 1 calc R U . . .
H40B H 0.800171 0.660050 0.648169 0.092 Uiso 1 1 calc R U . . .
H40C H 0.851039 0.621962 0.579754 0.092 Uiso 1 1 calc R U . . .
C81 C 0.5555(8) 0.8670(7) 0.5983(7) 0.038(3) Uani 1 1 d . . . . .
B1 B 0.3780(8) 0.7216(7) 0.6925(7) 0.025(3) Uani 1 1 d D U . . .
B2 B 0.3331(8) 0.7287(8) 0.7857(7) 0.026(3) Uani 1 1 d . . . . .
H2 H 0.262075 0.728286 0.811490 0.031 Uiso 1 1 calc R U . . .
B3 B 0.4096(8) 0.7849(8) 0.8155(7) 0.027(3) Uani 1 1 d . . . . .
H3 H 0.387086 0.819810 0.861080 0.032 Uiso 1 1 calc R U . . .
B4 B 0.4995(8) 0.8189(7) 0.7385(7) 0.029(3) Uani 1 1 d . . . . .
H4 H 0.534813 0.876421 0.733506 0.035 Uiso 1 1 calc R U . . .
B5 B 0.5503(8) 0.7262(7) 0.7138(7) 0.025(3) Uani 1 1 d . . . . .
H5 H 0.620907 0.733546 0.715177 0.030 Uiso 1 1 calc R U . . .
B6 B 0.4953(8) 0.6445(8) 0.7743(6) 0.025(3) Uani 1 1 d . . . . .
H6 H 0.527903 0.589652 0.791896 0.030 Uiso 1 1 calc R U . . .
B7 B 0.4087(8) 0.6828(7) 0.8357(7) 0.024(3) Uani 1 1 d . . . . .
H7 H 0.385499 0.654058 0.892921 0.029 Uiso 1 1 calc R U . . .
B8 B 0.4787(8) 0.6697(7) 0.6856(6) 0.020(3) Uani 1 1 d D U . . .
B9 B 0.3666(10) 0.7834(8) 0.6173(8) 0.037(4) Uani 1 1 d D U . . .
O1 O 0.6015(6) 0.9224(5) 0.5744(5) 0.050(2) Uani 1 1 d . . . . .
Fe1 Fe 0.49020(9) 0.78633(8) 0.63650(8) 0.0176(3) Uani 1 1 d D U . . .
Co1 Co 0.37353(9) 0.62036(8) 0.75722(8) 0.0226(3) Uani 1 1 d . . . . .
Co2 Co 0.36753(10) 0.83771(9) 0.71703(8) 0.0284(4) Uani 1 1 d D . . . .
Co3 Co 0.53239(10) 0.73960(9) 0.81872(8) 0.0259(4) Uani 1 1 d . . . . .
Co4 Co 0.60208(9) 0.68565(8) 0.61004(8) 0.0224(3) Uani 1 1 d D U . . .
H8 H 0.509(6) 0.633(5) 0.638(4) 0.03(2) Uiso 1 1 d D U . . .
H1 H 0.336(5) 0.715(6) 0.646(4) 0.02(2) Uiso 1 1 d D U . . .
H9 H 0.319(4) 0.804(5) 0.579(3) 0.04(2) Uiso 1 1 d D U . . .
H9D H 0.438(3) 0.785(6) 0.568(3) 0.02(2) Uiso 1 1 d D U . . .
C41 C 0.8786(7) 0.1489(6) 0.5129(6) 0.025(2) Uani 1 1 d . U . . .
C42 C 0.8493(7) 0.2266(6) 0.5030(6) 0.028(3) Uani 1 1 d . U . . .
C43 C 0.7638(8) 0.2268(7) 0.5439(6) 0.033(3) Uani 1 1 d . U . . .
C44 C 0.7372(7) 0.1481(7) 0.5753(6) 0.030(3) Uani 1 1 d . U . . .
C45 C 0.8081(7) 0.0991(6) 0.5566(6) 0.024(2) Uani 1 1 d . U . . .
C46 C 0.9670(8) 0.1213(7) 0.4773(6) 0.036(3) Uani 1 1 d . . . . .
H46A H 0.966586 0.114370 0.427003 0.054 Uiso 1 1 calc R U . . .
H46B H 0.979216 0.071318 0.504059 0.054 Uiso 1 1 calc R U . . .
H46C H 1.012194 0.160224 0.477835 0.054 Uiso 1 1 calc R U . . .
C47 C 0.8998(10) 0.2931(7) 0.4509(7) 0.049(4) Uani 1 1 d . . . . .
H47A H 0.962037 0.289051 0.451615 0.073 Uiso 1 1 calc R U . . .
H47B H 0.878989 0.343147 0.465753 0.073 Uiso 1 1 calc R U . . .
H47C H 0.891167 0.290031 0.401737 0.073 Uiso 1 1 calc R U . . .
C48 C 0.7048(8) 0.2959(8) 0.5492(8) 0.052(4) Uani 1 1 d . . . . .
H48A H 0.740233 0.344468 0.538351 0.078 Uiso 1 1 calc R U . . .
H48B H 0.669081 0.292222 0.598389 0.078 Uiso 1 1 calc R U . . .
H48C H 0.666730 0.296000 0.514189 0.078 Uiso 1 1 calc R U . . .
C49 C 0.6479(8) 0.1208(9) 0.6171(7) 0.055(4) Uani 1 1 d . . . . .
H49A H 0.613015 0.105714 0.583597 0.082 Uiso 1 1 calc R U . . .
H49B H 0.619534 0.163251 0.641777 0.082 Uiso 1 1 calc R U . . .
H49C H 0.652948 0.075734 0.653143 0.082 Uiso 1 1 calc R U . . .
C50 C 0.8095(8) 0.0120(6) 0.5729(6) 0.037(3) Uani 1 1 d . . . . .
H50A H 0.773093 -0.005199 0.620969 0.055 Uiso 1 1 calc R U . . .
H50B H 0.869578 -0.004190 0.572440 0.055 Uiso 1 1 calc R U . . .
H50C H 0.786953 -0.011684 0.536156 0.055 Uiso 1 1 calc R U . . .
C51 C 0.7219(8) 0.1837(7) 0.9108(6) 0.039(3) Uani 1 1 d . U . . .
C52 C 0.6805(8) 0.2000(8) 0.8506(7) 0.038(3) Uani 1 1 d . U . . .
C53 C 0.6845(8) 0.2837(7) 0.8305(7) 0.039(3) Uani 1 1 d . U . . .
C54 C 0.7255(8) 0.3166(8) 0.8780(7) 0.043(3) Uani 1 1 d . U . . .
C55 C 0.7519(8) 0.2568(7) 0.9279(6) 0.040(3) Uani 1 1 d . U . . .
C56 C 0.7303(9) 0.1052(8) 0.9519(7) 0.052(4) Uani 1 1 d . . . . .
H56A H 0.683227 0.096506 0.995169 0.077 Uiso 1 1 calc R U . . .
H56B H 0.786722 0.102618 0.966627 0.077 Uiso 1 1 calc R U . . .
H56C H 0.726480 0.064755 0.920991 0.077 Uiso 1 1 calc R U . . .
C57 C 0.6383(8) 0.1400(8) 0.8183(7) 0.048(4) Uani 1 1 d . . . . .
H57A H 0.681323 0.101553 0.801947 0.071 Uiso 1 1 calc R U . . .
H57B H 0.615761 0.165498 0.776810 0.071 Uiso 1 1 calc R U . . .
H57C H 0.590174 0.113599 0.854852 0.071 Uiso 1 1 calc R U . . .
C58 C 0.6441(9) 0.3273(9) 0.7717(8) 0.057(4) Uani 1 1 d . . . . .
H58A H 0.596921 0.359297 0.793646 0.085 Uiso 1 1 calc R U . . .
H58B H 0.620497 0.289733 0.745776 0.085 Uiso 1 1 calc R U . . .
H58C H 0.688511 0.361094 0.737548 0.085 Uiso 1 1 calc R U . . .
C59 C 0.7353(9) 0.4033(8) 0.8801(8) 0.058(4) Uani 1 1 d . . . . .
H59A H 0.745030 0.431270 0.830544 0.087 Uiso 1 1 calc R U . . .
H59B H 0.785037 0.413117 0.901839 0.087 Uiso 1 1 calc R U . . .
H59C H 0.682054 0.421761 0.909159 0.087 Uiso 1 1 calc R U . . .
C60 C 0.7946(9) 0.2653(8) 0.9894(6) 0.049(4) Uani 1 1 d . . . . .
H60A H 0.830310 0.313717 0.978337 0.073 Uiso 1 1 calc R U . . .
H60B H 0.831749 0.220581 0.996956 0.073 Uiso 1 1 calc R U . . .
H60C H 0.749945 0.267316 1.033513 0.073 Uiso 1 1 calc R U . . .
C61 C 1.1081(8) 0.3938(7) 0.7735(7) 0.038(3) Uani 1 1 d . U . . .
C62 C 1.0340(8) 0.4386(7) 0.7692(7) 0.040(3) Uani 1 1 d . U . . .
C63 C 1.0321(8) 0.4616(6) 0.6949(8) 0.038(3) Uani 1 1 d . U . . .
C64 C 1.1060(7) 0.4301(7) 0.6536(6) 0.027(3) Uani 1 1 d . U . . .
C65 C 1.1526(8) 0.3875(7) 0.7045(7) 0.037(3) Uani 1 1 d . U . . .
C66 C 1.1411(11) 0.3647(9) 0.8417(8) 0.064(5) Uani 1 1 d . . . . .
H66A H 1.174847 0.406736 0.854249 0.096 Uiso 1 1 calc R U . . .
H66B H 1.178352 0.319891 0.833282 0.096 Uiso 1 1 calc R U . . .
H66C H 1.091473 0.348858 0.881770 0.096 Uiso 1 1 calc R U . . .
C67 C 0.9742(10) 0.4707(8) 0.8313(8) 0.064(5) Uani 1 1 d . . . . .
H67A H 0.969255 0.433502 0.875774 0.096 Uiso 1 1 calc R U . . .
H67B H 0.916415 0.478546 0.819782 0.096 Uiso 1 1 calc R U . . .
H67C H 0.998335 0.520731 0.838347 0.096 Uiso 1 1 calc R U . . .
C68 C 0.9684(9) 0.5170(8) 0.6682(8) 0.056(4) Uani 1 1 d . . . . .
H68A H 0.973560 0.567353 0.685544 0.085 Uiso 1 1 calc R U . . .
H68B H 0.909057 0.495242 0.686513 0.085 Uiso 1 1 calc R U . . .
H68C H 0.981004 0.524500 0.614976 0.085 Uiso 1 1 calc R U . . .
C69 C 1.1351(9) 0.4533(7) 0.5734(7) 0.046(3) Uani 1 1 d . . . . .
H69A H 1.086276 0.446697 0.549622 0.069 Uiso 1 1 calc R U . . .
H69B H 1.182962 0.420201 0.554549 0.069 Uiso 1 1 calc R U . . .
H69C H 1.155277 0.508146 0.563565 0.069 Uiso 1 1 calc R U . . .
C70 C 1.2399(8) 0.3495(8) 0.6848(8) 0.050(4) Uani 1 1 d . . . . .
H70A H 1.285888 0.382512 0.694375 0.075 Uiso 1 1 calc R U . . .
H70B H 1.251900 0.343371 0.633139 0.075 Uiso 1 1 calc R U . . .
H70C H 1.238461 0.298021 0.713996 0.075 Uiso 1 1 calc R U . . .
C71 C 1.0771(7) 0.0412(6) 0.7064(6) 0.023(2) Uani 1 1 d . U . . .
C72 C 0.9976(7) 0.0023(6) 0.7479(6) 0.026(3) Uani 1 1 d . U . . .
C73 C 0.9939(8) 0.0097(6) 0.8226(6) 0.034(3) Uani 1 1 d . U . . .
C74 C 1.0691(8) 0.0519(7) 0.8281(6) 0.032(3) Uani 1 1 d . U . . .
C75 C 1.1207(7) 0.0717(7) 0.7561(7) 0.032(3) Uani 1 1 d . U . . .
C76 C 1.1082(8) 0.0463(7) 0.6266(6) 0.036(3) Uani 1 1 d . . . . .
H76A H 1.145302 0.093400 0.608663 0.053 Uiso 1 1 calc R U . . .
H76B H 1.058067 0.048731 0.603007 0.053 Uiso 1 1 calc R U . . .
H76C H 1.141891 0.000003 0.615342 0.053 Uiso 1 1 calc R U . . .
C77 C 0.9308(8) -0.0401(7) 0.7178(7) 0.040(3) Uani 1 1 d . . . . .
H77A H 0.938037 -0.022326 0.665692 0.060 Uiso 1 1 calc R U . . .
H77B H 0.871933 -0.028664 0.742706 0.060 Uiso 1 1 calc R U . . .
H77C H 0.939569 -0.096550 0.725714 0.060 Uiso 1 1 calc R U . . .
C78 C 0.9223(10) -0.0242(8) 0.8847(7) 0.062(5) Uani 1 1 d . . . . .
H78A H 0.937042 -0.077296 0.903047 0.093 Uiso 1 1 calc R U . . .
H78B H 0.867408 -0.025996 0.867889 0.093 Uiso 1 1 calc R U . . .
H78C H 0.915910 0.008516 0.923728 0.093 Uiso 1 1 calc R U . . .
C79 C 1.0924(10) 0.0696(8) 0.8973(7) 0.056(4) Uani 1 1 d . . . . .
H79A H 1.147707 0.099602 0.885896 0.083 Uiso 1 1 calc R U . . .
H79B H 1.046364 0.100209 0.922868 0.083 Uiso 1 1 calc R U . . .
H79C H 1.098320 0.020516 0.928237 0.083 Uiso 1 1 calc R U . . .
C80 C 1.2088(7) 0.1128(7) 0.7358(7) 0.044(3) Uani 1 1 d . . . . .
H80A H 1.254490 0.074117 0.729237 0.066 Uiso 1 1 calc R U . . .
H80B H 1.216463 0.142677 0.774594 0.066 Uiso 1 1 calc R U . . .
H80C H 1.212747 0.148504 0.690505 0.066 Uiso 1 1 calc R U . . .
C82 C 0.8968(8) 0.3671(7) 0.5994(7) 0.033(3) Uani 1 1 d . . . . .
B10 B 0.8673(8) 0.1451(8) 0.7784(7) 0.028(3) Uani 1 1 d . . . . .
H10 H 0.825529 0.090572 0.796561 0.034 Uiso 1 1 calc R U . . .
B11 B 0.9290(8) 0.1702(7) 0.6893(7) 0.022(3) Uani 1 1 d . . . . .
H11 H 0.947573 0.117748 0.661349 0.027 Uiso 1 1 calc R U . . .
B12 B 1.0274(8) 0.2219(7) 0.6951(6) 0.021(3) Uani 1 1 d D U . . .
B13 B 1.0248(9) 0.2285(8) 0.7897(7) 0.032(3) Uani 1 1 d . . . . .
H13 H 1.082300 0.227351 0.816340 0.038 Uiso 1 1 calc R U . . .
B14 B 0.9234(9) 0.1840(8) 0.8392(7) 0.029(3) Uani 1 1 d . . . . .
H14 H 0.917353 0.155830 0.896761 0.035 Uiso 1 1 calc R U . . .
B15 B 0.9334(9) 0.2868(7) 0.8176(7) 0.030(3) Uani 1 1 d . . . . .
H15 H 0.933144 0.322919 0.862413 0.036 Uiso 1 1 calc R U . . .
B16 B 0.8828(9) 0.3195(7) 0.7401(7) 0.027(3) Uani 1 1 d . . . . .
H16 H 0.850525 0.377293 0.734285 0.032 Uiso 1 1 calc R U . . .
B17 B 0.8428(8) 0.2261(7) 0.7164(7) 0.021(3) Uani 1 1 d D U . . .
B18 B 1.0752(10) 0.2816(8) 0.6197(8) 0.033(3) Uani 1 1 d D U . . .
O2 O 0.8643(6) 0.4228(5) 0.5748(5) 0.050(2) Uani 1 1 d . . . . .
Fe2 Fe 0.94206(9) 0.28575(8) 0.63879(8) 0.0167(3) Uani 1 1 d D U . . .
Co5 Co 0.84392(9) 0.18483(8) 0.61262(8) 0.0212(3) Uani 1 1 d D U . . .
Co6 Co 0.81020(10) 0.24085(9) 0.82102(8) 0.0286(4) Uani 1 1 d . . . . .
Co7 Co 1.02454(10) 0.33738(9) 0.71909(8) 0.0287(4) Uani 1 1 d . . . . .
Co8 Co 0.99882(9) 0.12045(8) 0.76119(8) 0.0225(3) Uani 1 1 d . . . . .
H17 H 0.791(6) 0.206(6) 0.686(5) 0.04(2) Uiso 1 1 d D U . . .
H12 H 1.095(4) 0.212(5) 0.652(4) 0.01(2) Uiso 1 1 d D U . . .
H18 H 1.148(4) 0.290(6) 0.579(5) 0.04(2) Uiso 1 1 d D U . . .
H18D H 1.028(3) 0.283(5) 0.572(2) 0.002(17) Uiso 1 1 d D U . . .

loop_
_atom_site_aniso_label
_atom_site_aniso_U_11
_atom_site_aniso_U_22
_atom_site_aniso_U_33
_atom_site_aniso_U_23
_atom_site_aniso_U_13
_atom_site_aniso_U_12
C1 0.032(6) 0.010(6) 0.048(7) -0.005(5) -0.013(5) -0.001(5)
C2 0.023(6) 0.015(6) 0.043(7) -0.004(5) -0.008(5) -0.009(4)
C3 0.022(6) 0.017(6) 0.044(7) -0.008(5) -0.004(5) -0.003(5)
C4 0.043(8) 0.026(7) 0.035(7) -0.009(5) 0.007(6) -0.018(6)
C5 0.060(9) 0.020(7) 0.028(6) 0.006(5) -0.012(6) -0.023(6)
C6 0.112(14) 0.033(9) 0.052(9) 0.017(7) -0.046(9) -0.024(9)
C7 0.042(8) 0.017(7) 0.081(10) -0.012(7) -0.021(7) 0.012(6)
C8 0.051(8) 0.019(7) 0.042(8) -0.003(5) -0.018(6) -0.011(6)
C9 0.024(7) 0.039(9) 0.113(13) -0.025(9) -0.016(8) -0.003(6)
C10 0.072(11) 0.055(10) 0.057(10) -0.029(8) 0.032(8) -0.038(8)
C11 0.041(8) 0.025(7) 0.044(8) -0.003(6) 0.007(6) 0.013(6)
C12 0.024(6) 0.017(6) 0.051(8) -0.011(5) -0.003(5) 0.004(5)
C13 0.031(7) 0.029(7) 0.029(6) -0.008(5) -0.006(5) 0.013(5)
C14 0.023(6) 0.007(6) 0.078(9) -0.003(6) -0.001(6) 0.004(5)
C15 0.055(8) 0.032(7) 0.039(7) -0.019(6) -0.020(6) 0.021(6)
C16 0.064(10) 0.043(9) 0.051(9) -0.001(7) 0.011(7) 0.015(7)
C17 0.025(7) 0.030(8) 0.104(12) -0.010(8) -0.008(7) -0.002(6)
C18 0.040(8) 0.029(8) 0.051(8) -0.006(6) -0.009(6) 0.011(6)
C19 0.033(8) 0.022(8) 0.113(13) -0.011(8) -0.019(8) 0.002(6)
C20 0.105(13) 0.028(8) 0.069(10) -0.022(7) -0.040(10) 0.025(8)
C21 0.059(9) 0.031(7) 0.040(7) -0.018(6) -0.023(6) 0.000(6)
C22 0.037(7) 0.041(8) 0.041(7) -0.005(6) -0.015(6) -0.006(6)
C23 0.032(7) 0.042(8) 0.049(8) -0.015(6) -0.020(6) 0.001(6)
C24 0.050(8) 0.035(8) 0.030(7) 0.002(6) -0.020(6) -0.004(6)
C25 0.044(8) 0.045(8) 0.036(7) -0.016(6) -0.018(6) -0.001(6)
C26 0.087(12) 0.030(9) 0.084(11) -0.026(8) -0.045(9) -0.001(8)
C27 0.045(9) 0.067(12) 0.061(10) -0.004(8) -0.012(7) -0.021(8)
C28 0.037(8) 0.056(10) 0.068(10) -0.024(8) -0.023(7) 0.016(7)
C29 0.083(12) 0.045(10) 0.059(10) 0.012(7) -0.045(9) -0.016(8)
C30 0.064(10) 0.082(12) 0.033(8) -0.018(8) -0.008(7) -0.007(8)
C31 0.023(6) 0.029(7) 0.043(7) -0.018(6) 0.012(5) -0.009(5)
C32 0.030(6) 0.016(6) 0.034(6) -0.009(5) -0.003(5) 0.007(4)
C33 0.023(6) 0.027(7) 0.031(6) -0.006(5) -0.001(5) 0.003(5)
C34 0.029(6) 0.016(6) 0.037(7) -0.010(5) -0.001(5) 0.006(5)
C35 0.025(6) 0.044(8) 0.039(7) -0.020(6) -0.009(5) 0.013(5)
C36 0.039(8) 0.039(9) 0.067(10) -0.030(7) 0.014(7) -0.016(6)
C37 0.065(10) 0.021(8) 0.067(10) -0.004(7) 0.012(8) 0.010(7)
C38 0.029(7) 0.046(8) 0.041(7) -0.019(6) -0.003(6) 0.002(6)
C39 0.042(8) 0.019(7) 0.052(8) -0.003(6) 0.005(6) 0.008(5)
C40 0.031(8) 0.101(14) 0.064(10) -0.034(9) -0.020(7) 0.023(8)
C81 0.044(8) 0.022(7) 0.047(8) -0.004(6) -0.006(6) 0.004(6)
B1 0.020(7) 0.021(7) 0.037(8) -0.006(6) -0.011(6) 0.007(5)
B2 0.026(7) 0.024(7) 0.030(7) -0.006(6) -0.008(6) 0.007(5)
B3 0.025(7) 0.025(8) 0.030(7) -0.008(6) -0.004(6) 0.006(5)
B4 0.030(7) 0.017(7) 0.038(8) -0.010(6) 0.001(6) -0.009(5)
B5 0.025(7) 0.019(7) 0.033(7) -0.006(6) -0.008(6) 0.003(5)
B6 0.031(7) 0.024(7) 0.023(7) -0.004(5) -0.008(6) -0.002(6)
B7 0.024(7) 0.019(7) 0.031(7) -0.002(5) -0.010(6) 0.000(5)
B8 0.021(6) 0.016(6) 0.024(6) -0.007(5) -0.005(5) 0.007(5)
B9 0.046(9) 0.021(8) 0.047(9) -0.007(7) -0.013(7) 0.004(6)
O1 0.056(6) 0.030(6) 0.057(6) -0.001(5) 0.003(5) -0.009(5)
Fe1 0.0219(8) 0.0074(7) 0.0235(8) -0.0023(6) -0.0041(6) 0.0024(6)
Co1 0.0253(8) 0.0148(8) 0.0273(8) -0.0026(6) -0.0046(6) -0.0016(6)
Co2 0.0379(10) 0.0161(8) 0.0303(9) -0.0036(7) -0.0049(7) 0.0107(7)
Co3 0.0317(9) 0.0190(9) 0.0278(8) -0.0044(7) -0.0076(7) -0.0016(6)
Co4 0.0210(8) 0.0144(8) 0.0323(9) -0.0062(6) -0.0048(6) 0.0012(6)
C41 0.030(6) 0.018(6) 0.032(6) -0.009(5) -0.010(5) 0.002(5)
C42 0.040(7) 0.013(6) 0.036(6) -0.010(5) -0.017(5) 0.001(5)
C43 0.043(7) 0.027(7) 0.040(7) -0.017(6) -0.025(6) 0.019(6)
C44 0.018(6) 0.034(7) 0.041(7) -0.015(6) -0.011(5) -0.002(5)
C45 0.025(6) 0.017(6) 0.037(6) -0.008(5) -0.015(5) 0.000(4)
C46 0.042(8) 0.033(8) 0.036(7) -0.019(6) -0.007(6) 0.007(6)
C47 0.083(11) 0.019(7) 0.048(8) -0.006(6) -0.026(8) -0.007(7)
C48 0.046(9) 0.041(9) 0.084(11) -0.031(8) -0.037(8) 0.026(7)
C49 0.031(8) 0.074(12) 0.060(9) -0.031(8) 0.002(7) -0.013(7)
C50 0.052(8) 0.020(7) 0.042(7) -0.009(6) -0.016(6) -0.009(6)
C51 0.048(8) 0.033(8) 0.028(7) -0.003(6) 0.009(6) 0.003(6)
C52 0.031(7) 0.038(8) 0.037(7) -0.011(6) 0.013(6) 0.005(6)
C53 0.033(7) 0.033(8) 0.044(8) -0.004(6) 0.006(6) 0.014(6)
C54 0.045(8) 0.037(8) 0.040(7) -0.014(6) 0.016(6) 0.007(6)
C55 0.046(8) 0.033(8) 0.031(7) -0.008(6) 0.014(6) 0.001(6)
C56 0.071(10) 0.034(8) 0.039(8) 0.000(6) 0.008(7) 0.001(7)
C57 0.025(7) 0.055(10) 0.060(9) -0.016(7) 0.004(6) -0.003(6)
C58 0.039(8) 0.056(11) 0.071(10) 0.001(8) -0.007(7) 0.021(7)
C59 0.066(10) 0.029(8) 0.069(10) -0.009(7) 0.011(8) 0.018(7)
C60 0.070(10) 0.044(9) 0.029(7) -0.016(6) 0.006(7) 0.005(7)
C61 0.044(8) 0.026(7) 0.048(8) -0.006(6) -0.016(6) -0.015(6)
C62 0.046(8) 0.029(7) 0.046(8) -0.024(6) 0.001(6) -0.013(6)
C63 0.031(7) 0.010(6) 0.080(10) -0.003(6) -0.027(7) -0.001(5)
C64 0.022(6) 0.025(6) 0.036(7) -0.008(5) -0.005(5) -0.006(5)
C65 0.032(7) 0.020(7) 0.064(9) -0.014(6) -0.021(6) 0.001(5)
C66 0.096(13) 0.046(10) 0.062(10) -0.007(8) -0.043(9) -0.011(9)
C67 0.069(11) 0.033(9) 0.083(11) -0.032(8) 0.015(9) -0.008(7)
C68 0.053(9) 0.025(8) 0.101(12) -0.021(8) -0.031(9) 0.007(7)
C69 0.053(9) 0.030(8) 0.053(9) -0.004(6) -0.008(7) -0.013(6)
C70 0.026(7) 0.033(8) 0.096(12) -0.013(8) -0.023(7) 0.006(6)
C71 0.024(6) 0.015(6) 0.030(6) -0.002(5) -0.007(5) 0.006(4)
C72 0.030(6) 0.011(6) 0.036(7) -0.001(5) -0.005(5) 0.006(4)
C73 0.045(8) 0.013(6) 0.038(7) 0.005(5) 0.001(6) 0.010(5)
C74 0.042(7) 0.030(7) 0.030(6) -0.006(5) -0.018(5) 0.018(6)
C75 0.031(7) 0.022(6) 0.047(7) -0.007(5) -0.016(6) 0.006(5)
C76 0.033(7) 0.025(7) 0.045(8) -0.002(6) -0.001(6) 0.008(5)
C77 0.036(7) 0.017(7) 0.069(9) -0.013(6) -0.011(7) 0.000(5)
C78 0.081(12) 0.037(9) 0.048(9) 0.016(7) 0.018(8) 0.015(8)
C79 0.082(11) 0.049(10) 0.049(9) -0.014(7) -0.039(8) 0.026(8)
C80 0.030(7) 0.033(8) 0.074(10) -0.015(7) -0.018(7) 0.009(6)
C82 0.031(7) 0.024(7) 0.050(8) -0.008(6) -0.017(6) 0.000(5)
B10 0.031(7) 0.017(7) 0.032(7) -0.004(6) 0.004(6) -0.001(5)
B11 0.021(6) 0.010(6) 0.035(7) -0.006(5) -0.001(5) 0.003(5)
B12 0.021(6) 0.019(7) 0.025(7) -0.010(5) -0.003(5) -0.004(5)
B13 0.044(9) 0.025(8) 0.027(7) -0.003(6) -0.007(6) -0.005(6)
B14 0.041(8) 0.023(7) 0.022(7) -0.005(6) -0.001(6) 0.005(6)
B15 0.048(9) 0.016(7) 0.025(7) -0.010(5) -0.004(6) 0.001(6)
B16 0.036(8) 0.016(7) 0.027(7) -0.004(5) -0.005(6) 0.007(6)
B17 0.018(6) 0.018(7) 0.028(7) -0.007(5) -0.006(5) 0.002(5)
B18 0.040(8) 0.019(7) 0.041(8) -0.004(6) -0.011(7) 0.002(6)
O2 0.064(7) 0.025(5) 0.067(7) -0.007(5) -0.027(5) 0.005(5)
Fe2 0.0213(8) 0.0073(7) 0.0214(8) -0.0030(6) -0.0037(6) 0.0017(6)
Co5 0.0213(8) 0.0138(8) 0.0295(8) -0.0064(6) -0.0057(6) 0.0029(6)
Co6 0.0348(9) 0.0195(9) 0.0279(9) -0.0045(7) 0.0025(7) 0.0061(7)
Co7 0.0405(10) 0.0162(8) 0.0298(9) -0.0052(7) -0.0066(7) -0.0060(7)
Co8 0.0262(8) 0.0144(8) 0.0263(8) -0.0017(6) -0.0047(6) 0.0025(6)

loop_
_atom_type_symbol
_atom_type_description
_atom_type_scat_dispersion_real
_atom_type_scat_dispersion_imag
_atom_type_scat_source
C C 0.0033 0.0016 'International Tables Vol C Tables 4.2.6.8 and 6.1.1.4'
H H 0.0000 0.0000 'International Tables Vol C Tables 4.2.6.8 and 6.1.1.4'
B B 0.0013 0.0007 'International Tables Vol C Tables 4.2.6.8 and 6.1.1.4'
O O 0.0106 0.0060 'International Tables Vol C Tables 4.2.6.8 and 6.1.1.4'
Fe Fe 0.3463 0.8444 'International Tables Vol C Tables 4.2.6.8 and 6.1.1.4'
Co Co 0.3494 0.9721 'International Tables Vol C Tables 4.2.6.8 and 6.1.1.4'

loop_
_geom_angle_atom_site_label_1
_geom_angle_atom_site_label_2
_geom_angle_atom_site_label_3
_geom_angle
_geom_angle_site_symmetry_1
_geom_angle_site_symmetry_3
_geom_angle_publ_flag
C5 C1 C2 107.0(10) . . ?
C5 C1 C7 126.3(11) . . ?
C2 C1 C7 126.7(11) . . ?
C5 C1 Co1 69.1(6) . . ?
C2 C1 Co1 69.5(6) . . ?
C7 C1 Co1 125.8(8) . . ?
C3 C2 C1 108.0(10) . . ?
C3 C2 C8 125.8(11) . . ?
C1 C2 C8 126.2(10) . . ?
C3 C2 Co1 70.0(6) . . ?
C1 C2 Co1 70.4(6) . . ?
C8 C2 Co1 126.4(7) . . ?
C4 C3 C2 108.1(10) . . ?
C4 C3 C9 125.8(11) . . ?
C2 C3 C9 125.9(12) . . ?
C4 C3 Co1 71.1(7) . . ?
C2 C3 Co1 70.0(6) . . ?
C9 C3 Co1 128.6(8) . . ?
C3 C4 C5 108.6(10) . . ?
C3 C4 C10 126.6(13) . . ?
C5 C4 C10 124.8(13) . . ?
C3 C4 Co1 69.6(6) . . ?
C5 C4 Co1 69.1(6) . . ?
C10 C4 Co1 126.6(8) . . ?
C4 C5 C1 108.3(10) . . ?
C4 C5 C6 127.3(12) . . ?
C1 C5 C6 124.3(13) . . ?
C4 C5 Co1 71.3(7) . . ?
C1 C5 Co1 70.8(6) . . ?
C6 C5 Co1 127.0(8) . . ?
C5 C6 H6A 109.5 . . ?
C5 C6 H6B 109.5 . . ?
H6A C6 H6B 109.5 . . ?
C5 C6 H6C 109.5 . . ?
H6A C6 H6C 109.5 . . ?
H6B C6 H6C 109.5 . . ?
C1 C7 H7A 109.5 . . ?
C1 C7 H7B 109.5 . . ?
H7A C7 H7B 109.5 . . ?
C1 C7 H7C 109.5 . . ?
H7A C7 H7C 109.5 . . ?
H7B C7 H7C 109.5 . . ?
C2 C8 H8A 109.5 . . ?
C2 C8 H8B 109.5 . . ?
H8A C8 H8B 109.5 . . ?
C2 C8 H8C 109.5 . . ?
H8A C8 H8C 109.5 . . ?
H8B C8 H8C 109.5 . . ?
C3 C9 H9A 109.5 . . ?
C3 C9 H9B 109.5 . . ?
H9A C9 H9B 109.5 . . ?
C3 C9 H9C 109.5 . . ?
H9A C9 H9C 109.5 . . ?
H9B C9 H9C 109.5 . . ?
C4 C10 H10A 109.5 . . ?
C4 C10 H10B 109.5 . . ?
H10A C10 H10B 109.5 . . ?
C4 C10 H10C 109.5 . . ?
H10A C10 H10C 109.5 . . ?
H10B C10 H10C 109.5 . . ?
C12 C11 C15 108.0(11) . . ?
C12 C11 C16 126.1(13) . . ?
C15 C11 C16 125.4(13) . . ?
C12 C11 Co2 71.1(7) . . ?
C15 C11 Co2 69.7(7) . . ?
C16 C11 Co2 130.4(9) . . ?
C11 C12 C13 109.1(10) . . ?
C11 C12 C17 124.3(12) . . ?
C13 C12 C17 126.4(12) . . ?
C11 C12 Co2 71.0(7) . . ?
C13 C12 Co2 70.5(6) . . ?
C17 C12 Co2 128.8(8) . . ?
C14 C13 C12 106.8(10) . . ?
C14 C13 C18 122.9(11) . . ?
C12 C13 C18 129.2(11) . . ?
C14 C13 Co2 70.2(6) . . ?
C12 C13 Co2 70.0(7) . . ?
C18 C13 Co2 134.3(8) . . ?
C15 C14 C13 107.1(10) . . ?
C15 C14 C19 126.6(13) . . ?
C13 C14 C19 125.9(13) . . ?
C15 C14 Co2 69.7(7) . . ?
C13 C14 Co2 70.4(6) . . ?
C19 C14 Co2 130.9(9) . . ?
C14 C15 C11 109.0(11) . . ?
C14 C15 C20 123.6(13) . . ?
C11 C15 C20 126.4(13) . . ?
C14 C15 Co2 71.5(6) . . ?
C11 C15 Co2 71.0(7) . . ?
C20 C15 Co2 132.5(9) . . ?
C11 C16 H16A 109.5 . . ?
C11 C16 H16B 109.5 . . ?
H16A C16 H16B 109.5 . . ?
C11 C16 H16C 109.5 . . ?
H16A C16 H16C 109.5 . . ?
H16B C16 H16C 109.5 . . ?
C12 C17 H17A 109.5 . . ?
C12 C17 H17B 109.5 . . ?
H17A C17 H17B 109.5 . . ?
C12 C17 H17C 109.5 . . ?
H17A C17 H17C 109.5 . . ?
H17B C17 H17C 109.5 . . ?
C13 C18 H18A 109.5 . . ?
C13 C18 H18B 109.5 . . ?
H18A C18 H18B 109.5 . . ?
C13 C18 H18C 109.5 . . ?
H18A C18 H18C 109.5 . . ?
H18B C18 H18C 109.5 . . ?
C14 C19 H19A 109.5 . . ?
C14 C19 H19B 109.5 . . ?
H19A C19 H19B 109.5 . . ?
C14 C19 H19C 109.5 . . ?
H19A C19 H19C 109.5 . . ?
H19B C19 H19C 109.5 . . ?
C15 C20 H20A 109.5 . . ?
C15 C20 H20B 109.5 . . ?
H20A C20 H20B 109.5 . . ?
C15 C20 H20C 109.5 . . ?
H20A C20 H20C 109.5 . . ?
H20B C20 H20C 109.5 . . ?
C25 C21 C22 107.7(11) . . ?
C25 C21 C26 127.3(13) . . ?
C22 C21 C26 125.0(13) . . ?
C25 C21 Co3 69.8(7) . . ?
C22 C21 Co3 69.0(7) . . ?
C26 C21 Co3 128.6(10) . . ?
C23 C22 C21 108.0(11) . . ?
C23 C22 C27 127.0(13) . . ?
C21 C22 C27 124.9(13) . . ?
C23 C22 Co3 70.2(7) . . ?
C21 C22 Co3 71.0(7) . . ?
C27 C22 Co3 127.4(9) . . ?
C24 C23 C22 108.7(11) . . ?
C24 C23 C28 124.3(13) . . ?
C22 C23 C28 127.0(12) . . ?
C24 C23 Co3 70.4(7) . . ?
C22 C23 Co3 70.0(7) . . ?
C28 C23 Co3 126.7(9) . . ?
C23 C24 C25 107.8(11) . . ?
C23 C24 C29 127.0(13) . . ?
C25 C24 C29 125.1(13) . . ?
C23 C24 Co3 69.9(7) . . ?
C25 C24 Co3 70.2(7) . . ?
C29 C24 Co3 128.0(9) . . ?
C21 C25 C24 107.9(11) . . ?
C21 C25 C30 126.4(13) . . ?
C24 C25 C30 125.6(13) . . ?
C21 C25 Co3 70.6(7) . . ?
C24 C25 Co3 69.7(7) . . ?
C30 C25 Co3 128.1(9) . . ?
C21 C26 H26A 109.5 . . ?
C21 C26 H26B 109.5 . . ?
H26A C26 H26B 109.5 . . ?
C21 C26 H26C 109.5 . . ?
H26A C26 H26C 109.5 . . ?
H26B C26 H26C 109.5 . . ?
C22 C27 H27A 109.5 . . ?
C22 C27 H27B 109.5 . . ?
H27A C27 H27B 109.5 . . ?
C22 C27 H27C 109.5 . . ?
H27A C27 H27C 109.5 . . ?
H27B C27 H27C 109.5 . . ?
C23 C28 H28A 109.5 . . ?
C23 C28 H28B 109.5 . . ?
H28A C28 H28B 109.5 . . ?
C23 C28 H28C 109.5 . . ?
H28A C28 H28C 109.5 . . ?
H28B C28 H28C 109.5 . . ?
C24 C29 H29A 109.5 . . ?
C24 C29 H29B 109.5 . . ?
H29A C29 H29B 109.5 . . ?
C24 C29 H29C 109.5 . . ?
H29A C29 H29C 109.5 . . ?
H29B C29 H29C 109.5 . . ?
C25 C30 H30A 109.5 . . ?
C25 C30 H30B 109.5 . . ?
H30A C30 H30B 109.5 . . ?
C25 C30 H30C 109.5 . . ?
H30A C30 H30C 109.5 . . ?
H30B C30 H30C 109.5 . . ?
C32 C31 C35 108.9(10) . . ?
C32 C31 C36 126.3(12) . . ?
C35 C31 C36 124.4(12) . . ?
C32 C31 Co4 71.6(6) . . ?
C35 C31 Co4 70.0(6) . . ?
C36 C31 Co4 129.9(8) . . ?
C31 C32 C33 107.7(10) . . ?
C31 C32 C37 127.2(11) . . ?
C33 C32 C37 124.5(11) . . ?
C31 C32 Co4 68.6(6) . . ?
C33 C32 Co4 68.5(6) . . ?
C37 C32 Co4 135.3(8) . . ?
C32 C33 C34 107.5(10) . . ?
C32 C33 C38 125.7(11) . . ?
C34 C33 C38 126.6(11) . . ?
C32 C33 Co4 70.7(6) . . ?
C34 C33 Co4 70.4(6) . . ?
C38 C33 Co4 128.4(8) . . ?
C35 C34 C33 108.0(10) . . ?
C35 C34 C39 126.6(11) . . ?
C33 C34 C39 125.4(11) . . ?
C35 C34 Co4 69.5(6) . . ?
C33 C34 Co4 68.3(6) . . ?
C39 C34 Co4 129.3(8) . . ?
C34 C35 C31 107.8(10) . . ?
C34 C35 C40 127.0(12) . . ?
C31 C35 C40 124.9(12) . . ?
C34 C35 Co4 70.9(6) . . ?
C31 C35 Co4 68.5(6) . . ?
C40 C35 Co4 130.7(9) . . ?
C31 C36 H36A 109.5 . . ?
C31 C36 H36B 109.5 . . ?
H36A C36 H36B 109.5 . . ?
C31 C36 H36C 109.5 . . ?
H36A C36 H36C 109.5 . . ?
H36B C36 H36C 109.5 . . ?
C32 C37 H37A 109.5 . . ?
C32 C37 H37B 109.5 . . ?
H37A C37 H37B 109.5 . . ?
C32 C37 H37C 109.5 . . ?
H37A C37 H37C 109.5 . . ?
H37B C37 H37C 109.5 . . ?
C33 C38 H38A 109.5 . . ?
C33 C38 H38B 109.5 . . ?
H38A C38 H38B 109.5 . . ?
C33 C38 H38C 109.5 . . ?
H38A C38 H38C 109.5 . . ?
H38B C38 H38C 109.5 . . ?
C34 C39 H39A 109.5 . . ?
C34 C39 H39B 109.5 . . ?
H39A C39 H39B 109.5 . . ?
C34 C39 H39C 109.5 . . ?
H39A C39 H39C 109.5 . . ?
H39B C39 H39C 109.5 . . ?
C35 C40 H40A 109.5 . . ?
C35 C40 H40B 109.5 . . ?
H40A C40 H40B 109.5 . . ?
C35 C40 H40C 109.5 . . ?
H40A C40 H40C 109.5 . . ?
H40B C40 H40C 109.5 . . ?
O1 C81 Fe1 177.6(12) . . ?
B9 B1 B2 128.6(10) . . ?
B9 B1 B8 116.2(10) . . ?
B2 B1 B8 109.5(9) . . ?
B9 B1 Co1 156.9(9) . . ?
B2 B1 Co1 66.6(6) . . ?
B8 B1 Co1 64.0(6) . . ?
B9 B1 Fe1 64.2(7) . . ?
B2 B1 Fe1 121.3(8) . . ?
B8 B1 Fe1 64.5(6) . . ?
Co1 B1 Fe1 126.7(6) . . ?
B9 B1 Co2 70.3(7) . . ?
B2 B1 Co2 65.9(6) . . ?
B8 B1 Co2 122.5(8) . . ?
Co1 B1 Co2 130.7(7) . . ?
Fe1 B1 Co2 71.0(4) . . ?
B9 B1 H1 48(5) . . ?
B2 B1 H1 126(4) . . ?
B8 B1 H1 116(5) . . ?
Co1 B1 H1 110(5) . . ?
Fe1 B1 H1 104(5) . . ?
Co2 B1 H1 108(5) . . ?
B3 B2 B1 106.0(9) . . ?
B3 B2 B7 59.0(7) . . ?
B1 B2 B7 105.8(9) . . ?
B3 B2 Co1 116.4(8) . . ?
B1 B2 Co1 61.4(6) . . ?
B7 B2 Co1 65.7(6) . . ?
B3 B2 Co2 67.5(6) . . ?
B1 B2 Co2 64.5(6) . . ?
B7 B2 Co2 120.1(8) . . ?
Co1 B2 Co2 124.3(6) . . ?
B3 B2 H2 120.7 . . ?
B1 B2 H2 126.2 . . ?
B7 B2 H2 119.9 . . ?
Co1 B2 H2 112.5 . . ?
Co2 B2 H2 108.9 . . ?
B7 B3 B2 61.0(7) . . ?
B7 B3 B4 110.4(9) . . ?
B2 B3 B4 109.6(9) . . ?
B7 B3 Co3 66.3(6) . . ?
B2 B3 Co3 118.8(8) . . ?
B4 B3 Co3 62.7(6) . . ?
B7 B3 Co2 119.2(8) . . ?
B2 B3 Co2 64.4(6) . . ?
B4 B3 Co2 65.6(6) . . ?
Co3 B3 Co2 125.2(6) . . ?
B7 B3 H3 118.3 . . ?
B2 B3 H3 119.7 . . ?
B4 B3 H3 122.4 . . ?
Co3 B3 H3 111.2 . . ?
Co2 B3 H3 110.6 . . ?
B3 B4 B5 102.9(8) . . ?
B3 B4 Co3 64.4(6) . . ?
B5 B4 Co3 61.2(6) . . ?
B3 B4 Fe1 116.4(7) . . ?
B5 B4 Fe1 62.2(5) . . ?
Co3 B4 Fe1 121.3(6) . . ?
B3 B4 Co2 64.9(6) . . ?
B5 B4 Co2 115.6(7) . . ?
Co3 B4 Co2 126.2(6) . . ?
Fe1 B4 Co2 68.8(4) . . ?
B3 B4 H4 122.4 . . ?
B5 B4 H4 125.7 . . ?
Co3 B4 H4 111.2 . . ?
Fe1 B4 H4 112.9 . . ?
Co2 B4 H4 110.1 . . ?
B8 B5 B6 60.3(7) . . ?
B8 B5 B4 110.7(9) . . ?
B6 B5 B4 110.1(9) . . ?
B8 B5 Co3 119.7(8) . . ?
B6 B5 Co3 66.2(6) . . ?
B4 B5 Co3 64.2(6) . . ?
B8 B5 Fe1 66.7(6) . . ?
B6 B5 Fe1 120.1(8) . . ?
B4 B5 Fe1 65.1(6) . . ?
Co3 B5 Fe1 127.1(6) . . ?
B8 B5 Co4 66.0(6) . . ?
B6 B5 Co4 107.5(7) . . ?
B4 B5 Co4 132.8(8) . . ?
Co3 B5 Co4 161.1(7) . . ?
Fe1 B5 Co4 71.8(4) . . ?
B8 B5 H5 143.0 . . ?
B6 B5 H5 114.6 . . ?
B4 B5 H5 105.3 . . ?
Co3 B5 H5 83.5 . . ?
Fe1 B5 H5 124.4 . . ?
Co4 B5 H5 83.4 . . ?
B8 B6 B7 108.6(9) . . ?
B8 B6 B5 57.3(7) . . ?
B7 B6 B5 106.9(9) . . ?
B8 B6 Co1 63.4(6) . . ?
B7 B6 Co1 66.3(6) . . ?
B5 B6 Co1 113.5(8) . . ?
B8 B6 Co3 113.1(8) . . ?
B7 B6 Co3 65.9(6) . . ?
B5 B6 Co3 61.7(6) . . ?
Co1 B6 Co3 126.9(7) . . ?
B8 B6 H6 122.9 . . ?
B7 B6 H6 120.6 . . ?
B5 B6 H6 124.3 . . ?
Co1 B6 H6 111.2 . . ?
Co3 B6 H6 112.2 . . ?
B3 B7 B6 109.6(9) . . ?
B3 B7 B2 60.0(7) . . ?
B6 B7 B2 109.1(9) . . ?
B3 B7 Co1 115.5(8) . . ?
B6 B7 Co1 62.9(6) . . ?
B2 B7 Co1 63.8(6) . . ?
B3 B7 Co3 64.4(6) . . ?
B6 B7 Co3 63.7(6) . . ?
B2 B7 Co3 116.3(8) . . ?
Co1 B7 Co3 121.8(6) . . ?
B3 B7 H7 120.1 . . ?
B6 B7 H7 122.1 . . ?
B2 B7 H7 120.2 . . ?
Co1 B7 H7 113.8 . . ?
Co3 B7 H7 112.9 . . ?
B5 B8 B6 62.5(7) . . ?
B5 B8 B1 106.8(8) . . ?
B6 B8 B1 106.9(8) . . ?
B5 B8 Co1 119.8(8) . . ?
B6 B8 Co1 65.6(6) . . ?
B1 B8 Co1 62.5(6) . . ?
B5 B8 Fe1 65.1(6) . . ?
B6 B8 Fe1 120.7(7) . . ?
B1 B8 Fe1 64.5(6) . . ?
Co1 B8 Fe1 125.3(6) . . ?
B5 B8 Co4 67.8(6) . . ?
B6 B8 Co4 110.1(7) . . ?
B1 B8 Co4 132.9(8) . . ?
Co1 B8 Co4 162.5(6) . . ?
Fe1 B8 Co4 71.9(4) . . ?
B5 B8 H8 116(5) . . ?
B6 B8 H8 121(5) . . ?
B1 B8 H8 126(5) . . ?
Co1 B8 H8 116(5) . . ?
Fe1 B8 H8 105(5) . . ?
Co4 B8 H8 51(5) . . ?
B1 B9 Fe1 67.2(7) . . ?
B1 B9 Co2 63.5(6) . . ?
Fe1 B9 Co2 69.7(5) . . ?
B1 B9 H1 46(2) . . ?
Fe1 B9 H1 105(3) . . ?
Co2 B9 H1 100(3) . . ?
B1 B9 H9 145(4) . . ?
Fe1 B9 H9 148(4) . . ?
Co2 B9 H9 121(4) . . ?
H1 B9 H9 103(5) . . ?
B1 B9 H9D 109(3) . . ?
Fe1 B9 H9D 55(2) . . ?
Co2 B9 H9D 119(3) . . ?
H1 B9 H9D 115(6) . . ?
H9 B9 H9D 98(5) . . ?
C81 Fe1 B9 117.9(6) . . ?
C81 Fe1 B5 106.4(6) . . ?
B9 Fe1 B5 133.7(6) . . ?
C81 Fe1 B8 148.9(5) . . ?
B9 Fe1 B8 92.0(5) . . ?
B5 Fe1 B8 48.2(5) . . ?
C81 Fe1 B1 158.3(5) . . ?
B9 Fe1 B1 48.6(5) . . ?
B5 Fe1 B1 85.1(5) . . ?
B8 Fe1 B1 51.0(5) . . ?
C81 Fe1 B4 86.5(5) . . ?
B9 Fe1 B4 115.1(5) . . ?
B5 Fe1 B4 52.7(5) . . ?
B8 Fe1 B4 88.1(5) . . ?
B1 Fe1 B4 86.2(5) . . ?
C81 Fe1 Co2 104.3(4) . . ?
B9 Fe1 Co2 58.6(4) . . ?
B5 Fe1 Co2 99.1(3) . . ?
B8 Fe1 Co2 98.3(3) . . ?
B1 Fe1 Co2 54.9(3) . . ?
B4 Fe1 Co2 57.2(4) . . ?
C81 Fe1 Co4 97.4(4) . . ?
B9 Fe1 Co4 125.6(4) . . ?
B5 Fe1 Co4 56.2(3) . . ?
B8 Fe1 Co4 55.1(3) . . ?
B1 Fe1 Co4 104.2(3) . . ?
B4 Fe1 Co4 106.5(4) . . ?
Co2 Fe1 Co4 151.29(8) . . ?
C81 Fe1 H41 70(4) . . ?
B9 Fe1 H41 114(4) . . ?
B5 Fe1 H41 92(3) . . ?
B8 Fe1 H41 91(3) . . ?
B1 Fe1 H41 129(4) . . ?
B4 Fe1 H41 130(4) . . ?
Co2 Fe1 H41 168(3) . . ?
Co4 Fe1 H41 40(3) . . ?
C81 Fe1 H9D 96(3) . . ?
B9 Fe1 H9D 39.7(14) . . ?
B5 Fe1 H9D 149(3) . . ?
B8 Fe1 H9D 103(3) . . ?
B1 Fe1 H9D 81(2) . . ?
B4 Fe1 H9D 152(2) . . ?
Co2 Fe1 H9D 95.1(18) . . ?
Co4 Fe1 H9D 101(3) . . ?
H41 Fe1 H9D 76(4) . . ?
B1 Co1 B8 53.6(5) . . ?
B1 Co1 B6 90.0(5) . . ?
B8 Co1 B6 51.1(5) . . ?
B1 Co1 C5 169.0(5) . . ?
B8 Co1 C5 133.2(5) . . ?
B6 Co1 C5 100.8(5) . . ?
B1 Co1 B2 52.0(5) . . ?
B8 Co1 B2 91.5(5) . . ?
B6 Co1 B2 89.6(5) . . ?
C5 Co1 B2 129.2(5) . . ?
B1 Co1 C2 103.7(5) . . ?
B8 Co1 C2 104.4(5) . . ?
B6 Co1 C2 134.9(5) . . ?
C5 Co1 C2 67.2(4) . . ?
B2 Co1 C2 132.6(5) . . ?
B1 Co1 C3 102.2(5) . . ?
B8 Co1 C3 136.0(5) . . ?
B6 Co1 C3 167.5(5) . . ?
C5 Co1 C3 66.9(5) . . ?
B2 Co1 C3 99.7(5) . . ?
C2 Co1 C3 40.0(4) . . ?
B1 Co1 C1 135.7(5) . . ?
B8 Co1 C1 103.1(5) . . ?
B6 Co1 C1 102.4(5) . . ?
C5 Co1 C1 40.1(4) . . ?
B2 Co1 C1 165.0(5) . . ?
C2 Co1 C1 40.2(4) . . ?
C3 Co1 C1 67.2(4) . . ?
B1 Co1 C4 132.1(5) . . ?
B8 Co1 C4 169.4(5) . . ?
B6 Co1 C4 131.4(5) . . ?
C5 Co1 C4 39.6(5) . . ?
B2 Co1 C4 98.7(5) . . ?
C2 Co1 C4 66.4(4) . . ?
C3 Co1 C4 39.3(5) . . ?
C1 Co1 C4 66.6(5) . . ?
B1 Co1 B7 88.0(5) . . ?
B8 Co1 B7 88.3(5) . . ?
B6 Co1 B7 50.8(5) . . ?
C5 Co1 B7 100.3(5) . . ?
B2 Co1 B7 50.5(5) . . ?
C2 Co1 B7 166.3(5) . . ?
C3 Co1 B7 131.0(5) . . ?
C1 Co1 B7 132.5(5) . . ?
C4 Co1 B7 100.4(5) . . ?
C15 Co2 B1 164.8(5) . . ?
C15 Co2 C11 39.3(5) . . ?
B1 Co2 C11 129.0(5) . . ?
C15 Co2 C12 64.8(5) . . ?
B1 Co2 C12 112.1(5) . . ?
C11 Co2 C12 37.9(4) . . ?
C15 Co2 C14 38.8(5) . . ?
B1 Co2 C14 155.4(5) . . ?
C11 Co2 C14 65.6(5) . . ?
C12 Co2 C14 65.7(4) . . ?
C15 Co2 C13 65.3(4) . . ?
B1 Co2 C13 122.7(5) . . ?
C11 Co2 C13 65.2(4) . . ?
C12 Co2 C13 39.5(4) . . ?
C14 Co2 C13 39.4(5) . . ?
C15 Co2 B2 115.7(5) . . ?
B1 Co2 B2 49.6(5) . . ?
C11 Co2 B2 92.5(5) . . ?
C12 Co2 B2 105.4(5) . . ?
C14 Co2 B2 154.5(5) . . ?
C13 Co2 B2 143.5(5) . . ?
C15 Co2 B3 89.2(5) . . ?
B1 Co2 B3 82.4(5) . . ?
C11 Co2 B3 96.1(5) . . ?
C12 Co2 B3 131.2(5) . . ?
C14 Co2 B3 118.3(5) . . ?
C13 Co2 B3 154.5(5) . . ?
B2 Co2 B3 48.1(5) . . ?
C15 Co2 B4 100.5(5) . . ?
B1 Co2 B4 83.6(5) . . ?
C11 Co2 B4 132.5(5) . . ?
C12 Co2 B4 164.3(5) . . ?
C14 Co2 B4 99.6(5) . . ?
C13 Co2 B4 131.0(5) . . ?
B2 Co2 B4 85.5(5) . . ?
B3 Co2 B4 49.5(5) . . ?
C15 Co2 B9 143.4(5) . . ?
B1 Co2 B9 46.1(5) . . ?
C11 Co2 B9 122.4(6) . . ?
C12 Co2 B9 86.1(5) . . ?
C14 Co2 B9 110.3(5) . . ?
C13 Co2 B9 78.1(5) . . ?
B2 Co2 B9 92.1(5) . . ?
B3 Co2 B9 127.4(5) . . ?
B4 Co2 B9 105.1(5) . . ?
C15 Co2 Fe1 139.5(4) . . ?
B1 Co2 Fe1 54.1(3) . . ?
C11 Co2 Fe1 170.7(4) . . ?
C12 Co2 Fe1 133.9(3) . . ?
C14 Co2 Fe1 108.3(3) . . ?
C13 Co2 Fe1 105.5(3) . . ?
B2 Co2 Fe1 94.9(3) . . ?
B3 Co2 Fe1 93.1(3) . . ?
B4 Co2 Fe1 54.0(3) . . ?
B9 Co2 Fe1 51.7(4) . . ?
B5 Co3 B4 54.6(5) . . ?
B5 Co3 B6 52.1(5) . . ?
B4 Co3 B6 92.8(5) . . ?
B5 Co3 C22 103.6(5) . . ?
B4 Co3 C22 102.6(5) . . ?
B6 Co3 C22 133.4(5) . . ?
B5 Co3 B3 90.3(5) . . ?
B4 Co3 B3 52.8(5) . . ?
B6 Co3 B3 87.9(5) . . ?
C22 Co3 B3 136.0(5) . . ?
B5 Co3 C23 103.1(5) . . ?
B4 Co3 C23 135.3(5) . . ?
B6 Co3 C23 101.2(5) . . ?
C22 Co3 C23 39.7(5) . . ?
B3 Co3 C23 166.6(5) . . ?
B5 Co3 C24 133.1(5) . . ?
B4 Co3 C24 167.3(5) . . ?
B6 Co3 C24 99.6(5) . . ?
C22 Co3 C24 66.9(5) . . ?
B3 Co3 C24 129.5(5) . . ?
C23 Co3 C24 39.6(5) . . ?
B5 Co3 C25 169.6(5) . . ?
B4 Co3 C25 130.3(5) . . ?
B6 Co3 C25 130.7(5) . . ?
C22 Co3 C25 67.0(5) . . ?
B3 Co3 C25 99.7(5) . . ?
C23 Co3 C25 66.9(5) . . ?
C24 Co3 C25 40.1(5) . . ?
B5 Co3 C21 135.1(5) . . ?
B4 Co3 C21 100.6(5) . . ?
B6 Co3 C21 166.1(5) . . ?
C22 Co3 C21 40.0(5) . . ?
B3 Co3 C21 102.9(5) . . ?
C23 Co3 C21 66.7(5) . . ?
C24 Co3 C21 66.8(5) . . ?
C25 Co3 C21 39.6(5) . . ?
B5 Co3 B7 88.6(5) . . ?
B4 Co3 B7 90.0(5) . . ?
B6 Co3 B7 50.4(5) . . ?
C22 Co3 B7 166.0(5) . . ?
B3 Co3 B7 49.2(5) . . ?
C23 Co3 B7 131.1(5) . . ?
C24 Co3 B7 99.7(5) . . ?
C25 Co3 B7 100.2(5) . . ?
C21 Co3 B7 132.2(5) . . ?
C31 Co4 C33 68.2(4) . . ?
C31 Co4 C35 41.5(5) . . ?
C33 Co4 C35 68.5(4) . . ?
C31 Co4 C34 68.0(4) . . ?
C33 Co4 C34 41.3(4) . . ?
C35 Co4 C34 39.6(4) . . ?
C31 Co4 C32 39.8(4) . . ?
C33 Co4 C32 40.8(4) . . ?
C35 Co4 C32 68.3(4) . . ?
C34 Co4 C32 68.4(4) . . ?
C31 Co4 B8 166.4(5) . . ?
C33 Co4 B8 119.9(4) . . ?
C35 Co4 B8 149.6(5) . . ?
C34 Co4 B8 125.5(4) . . ?
C32 Co4 B8 138.7(5) . . ?
C31 Co4 B5 123.8(5) . . ?
C33 Co4 B5 164.2(5) . . ?
C35 Co4 B5 127.2(5) . . ?
C34 Co4 B5 148.6(5) . . ?
C32 Co4 B5 140.9(4) . . ?
B8 Co4 B5 46.2(5) . . ?
C31 Co4 Fe1 114.4(4) . . ?
C33 Co4 Fe1 115.4(3) . . ?
C35 Co4 Fe1 154.4(4) . . ?
C34 Co4 Fe1 155.8(3) . . ?
C32 Co4 Fe1 97.6(3) . . ?
B8 Co4 Fe1 53.0(3) . . ?
B5 Co4 Fe1 52.0(3) . . ?
C31 Co4 H41 78(3) . . ?
C33 Co4 H41 81(3) . . ?
C35 Co4 H41 118(3) . . ?
C34 Co4 H41 120(3) . . ?
C32 Co4 H41 55(3) . . ?
B8 Co4 H41 92(3) . . ?
B5 Co4 H41 91(3) . . ?
Fe1 Co4 H41 43(3) . . ?
C31 Co4 H8 158(2) . . ?
C33 Co4 H8 90(2) . . ?
C35 Co4 H8 129(3) . . ?
C34 Co4 H8 94(2) . . ?
C32 Co4 H8 123(3) . . ?
B8 Co4 H8 33.4(18) . . ?
B5 Co4 H8 78(2) . . ?
Fe1 Co4 H8 77(3) . . ?
H41 Co4 H8 102(5) . . ?
C42 C41 C45 109.0(10) . . ?
C42 C41 C46 125.4(10) . . ?
C45 C41 C46 125.3(10) . . ?
C42 C41 Co5 72.0(6) . . ?
C45 C41 Co5 70.9(6) . . ?
C46 C41 Co5 127.7(8) . . ?
C43 C42 C41 107.2(10) . . ?
C43 C42 C47 128.0(11) . . ?
C41 C42 C47 124.5(11) . . ?
C43 C42 Co5 68.7(7) . . ?
C41 C42 Co5 67.9(6) . . ?
C47 C42 Co5 133.4(8) . . ?
C42 C43 C44 108.8(9) . . ?
C42 C43 C48 126.7(12) . . ?
C44 C43 C48 124.3(12) . . ?
C42 C43 Co5 71.7(7) . . ?
C44 C43 Co5 70.5(6) . . ?
C48 C43 Co5 128.1(8) . . ?
C45 C44 C43 108.4(10) . . ?
C45 C44 C49 125.2(11) . . ?
C43 C44 C49 126.4(11) . . ?
C45 C44 Co5 70.1(6) . . ?
C43 C44 Co5 68.9(6) . . ?
C49 C44 Co5 129.6(9) . . ?
C44 C45 C41 106.4(10) . . ?
C44 C45 C50 127.8(10) . . ?
C41 C45 C50 125.6(10) . . ?
C44 C45 Co5 70.1(6) . . ?
C41 C45 Co5 68.1(6) . . ?
C50 C45 Co5 130.0(8) . . ?
C41 C46 H46A 109.5 . . ?
C41 C46 H46B 109.5 . . ?
H46A C46 H46B 109.5 . . ?
C41 C46 H46C 109.5 . . ?
H46A C46 H46C 109.5 . . ?
H46B C46 H46C 109.5 . . ?
C42 C47 H47A 109.5 . . ?
C42 C47 H47B 109.5 . . ?
H47A C47 H47B 109.5 . . ?
C42 C47 H47C 109.5 . . ?
H47A C47 H47C 109.5 . . ?
H47B C47 H47C 109.5 . . ?
C43 C48 H48A 109.5 . . ?
C43 C48 H48B 109.5 . . ?
H48A C48 H48B 109.5 . . ?
C43 C48 H48C 109.5 . . ?
H48A C48 H48C 109.5 . . ?
H48B C48 H48C 109.5 . . ?
C44 C49 H49A 109.5 . . ?
C44 C49 H49B 109.5 . . ?
H49A C49 H49B 109.5 . . ?
C44 C49 H49C 109.5 . . ?
H49A C49 H49C 109.5 . . ?
H49B C49 H49C 109.5 . . ?
C45 C50 H50A 109.5 . . ?
C45 C50 H50B 109.5 . . ?
H50A C50 H50B 109.5 . . ?
C45 C50 H50C 109.5 . . ?
H50A C50 H50C 109.5 . . ?
H50B C50 H50C 109.5 . . ?
C52 C51 C55 108.7(12) . . ?
C52 C51 C56 126.3(12) . . ?
C55 C51 C56 125.0(12) . . ?
C52 C51 Co6 70.1(7) . . ?
C55 C51 Co6 70.2(7) . . ?
C56 C51 Co6 127.5(9) . . ?
C51 C52 C53 107.0(11) . . ?
C51 C52 C57 124.9(12) . . ?
C53 C52 C57 128.1(13) . . ?
C51 C52 Co6 70.1(7) . . ?
C53 C52 Co6 69.5(7) . . ?
C57 C52 Co6 127.4(8) . . ?
C54 C53 C52 108.2(12) . . ?
C54 C53 C58 126.5(13) . . ?
C52 C53 C58 125.1(13) . . ?
C54 C53 Co6 71.4(7) . . ?
C52 C53 Co6 70.1(7) . . ?
C58 C53 Co6 128.1(9) . . ?
C53 C54 C55 110.3(12) . . ?
C53 C54 C59 125.0(13) . . ?
C55 C54 C59 124.6(13) . . ?
C53 C54 Co6 69.9(7) . . ?
C55 C54 Co6 70.2(7) . . ?
C59 C54 Co6 130.0(9) . . ?
C54 C55 C51 105.8(12) . . ?
C54 C55 C60 128.7(12) . . ?
C51 C55 C60 125.4(12) . . ?
C54 C55 Co6 70.2(7) . . ?
C51 C55 Co6 69.4(6) . . ?
C60 C55 Co6 128.6(9) . . ?
C51 C56 H56A 109.5 . . ?
C51 C56 H56B 109.5 . . ?
H56A C56 H56B 109.5 . . ?
C51 C56 H56C 109.5 . . ?
H56A C56 H56C 109.5 . . ?
H56B C56 H56C 109.5 . . ?
C52 C57 H57A 109.5 . . ?
C52 C57 H57B 109.5 . . ?
H57A C57 H57B 109.5 . . ?
C52 C57 H57C 109.5 . . ?
H57A C57 H57C 109.5 . . ?
H57B C57 H57C 109.5 . . ?
C53 C58 H58A 109.5 . . ?
C53 C58 H58B 109.5 . . ?
H58A C58 H58B 109.5 . . ?
C53 C58 H58C 109.5 . . ?
H58A C58 H58C 109.5 . . ?
H58B C58 H58C 109.5 . . ?
C54 C59 H59A 109.5 . . ?
C54 C59 H59B 109.5 . . ?
H59A C59 H59B 109.5 . . ?
C54 C59 H59C 109.5 . . ?
H59A C59 H59C 109.5 . . ?
H59B C59 H59C 109.5 . . ?
C55 C60 H60A 109.5 . . ?
C55 C60 H60B 109.5 . . ?
H60A C60 H60B 109.5 . . ?
C55 C60 H60C 109.5 . . ?
H60A C60 H60C 109.5 . . ?
H60B C60 H60C 109.5 . . ?
C65 C61 C62 108.8(11) . . ?
C65 C61 C66 124.2(13) . . ?
C62 C61 C66 126.6(13) . . ?
C65 C61 Co7 71.3(7) . . ?
C62 C61 Co7 70.1(7) . . ?
C66 C61 Co7 130.2(9) . . ?
C61 C62 C63 108.8(11) . . ?
C61 C62 C67 126.7(13) . . ?
C63 C62 C67 123.7(13) . . ?
C61 C62 Co7 71.3(7) . . ?
C63 C62 Co7 70.9(6) . . ?
C67 C62 Co7 132.0(9) . . ?
C64 C63 C62 107.1(11) . . ?
C64 C63 C68 127.9(13) . . ?
C62 C63 C68 124.7(13) . . ?
C64 C63 Co7 70.8(6) . . ?
C62 C63 Co7 70.1(7) . . ?
C68 C63 Co7 129.7(9) . . ?
C63 C64 C65 107.1(10) . . ?
C63 C64 C69 122.7(11) . . ?
C65 C64 C69 129.1(11) . . ?
C63 C64 Co7 70.5(6) . . ?
C65 C64 Co7 70.2(7) . . ?
C69 C64 Co7 133.8(8) . . ?
C61 C65 C64 108.2(11) . . ?
C61 C65 C70 125.8(12) . . ?
C64 C65 C70 125.7(12) . . ?
C61 C65 Co7 71.3(7) . . ?
C64 C65 Co7 70.1(6) . . ?
C70 C65 Co7 128.9(8) . . ?
C61 C66 H66A 109.5 . . ?
C61 C66 H66B 109.5 . . ?
H66A C66 H66B 109.5 . . ?
C61 C66 H66C 109.5 . . ?
H66A C66 H66C 109.5 . . ?
H66B C66 H66C 109.5 . . ?
C62 C67 H67A 109.5 . . ?
C62 C67 H67B 109.5 . . ?
H67A C67 H67B 109.5 . . ?
C62 C67 H67C 109.5 . . ?
H67A C67 H67C 109.5 . . ?
H67B C67 H67C 109.5 . . ?
C63 C68 H68A 109.5 . . ?
C63 C68 H68B 109.5 . . ?
H68A C68 H68B 109.5 . . ?
C63 C68 H68C 109.5 . . ?
H68A C68 H68C 109.5 . . ?
H68B C68 H68C 109.5 . . ?
C64 C69 H69A 109.5 . . ?
C64 C69 H69B 109.5 . . ?
H69A C69 H69B 109.5 . . ?
C64 C69 H69C 109.5 . . ?
H69A C69 H69C 109.5 . . ?
H69B C69 H69C 109.5 . . ?
C65 C70 H70A 109.5 . . ?
C65 C70 H70B 109.5 . . ?
H70A C70 H70B 109.5 . . ?
C65 C70 H70C 109.5 . . ?
H70A C70 H70C 109.5 . . ?
H70B C70 H70C 109.5 . . ?
C75 C71 C72 107.6(9) . . ?
C75 C71 C76 126.7(10) . . ?
C72 C71 C76 125.7(10) . . ?
C75 C71 Co8 69.9(6) . . ?
C72 C71 Co8 70.1(6) . . ?
C76 C71 Co8 126.5(7) . . ?
C73 C72 C71 107.4(10) . . ?
C73 C72 C77 126.4(10) . . ?
C71 C72 C77 126.2(10) . . ?
C73 C72 Co8 70.2(6) . . ?
C71 C72 Co8 69.3(6) . . ?
C77 C72 Co8 126.6(8) . . ?
C74 C73 C72 108.9(10) . . ?
C74 C73 C78 126.2(12) . . ?
C72 C73 C78 124.9(12) . . ?
C74 C73 Co8 70.4(6) . . ?
C72 C73 Co8 69.8(6) . . ?
C78 C73 Co8 127.1(8) . . ?
C73 C74 C75 107.7(10) . . ?
C73 C74 C79 126.0(12) . . ?
C75 C74 C79 126.2(12) . . ?
C73 C74 Co8 70.2(6) . . ?
C75 C74 Co8 69.2(6) . . ?
C79 C74 Co8 128.1(8) . . ?
C71 C75 C74 108.4(10) . . ?
C71 C75 C80 125.0(11) . . ?
C74 C75 C80 126.6(11) . . ?
C71 C75 Co8 69.9(6) . . ?
C74 C75 Co8 70.6(6) . . ?
C80 C75 Co8 128.2(8) . . ?
C71 C76 H76A 109.5 . . ?
C71 C76 H76B 109.5 . . ?
H76A C76 H76B 109.5 . . ?
C71 C76 H76C 109.5 . . ?
H76A C76 H76C 109.5 . . ?
H76B C76 H76C 109.5 . . ?
C72 C77 H77A 109.5 . . ?
C72 C77 H77B 109.5 . . ?
H77A C77 H77B 109.5 . . ?
C72 C77 H77C 109.5 . . ?
H77A C77 H77C 109.5 . . ?
H77B C77 H77C 109.5 . . ?
C73 C78 H78A 109.5 . . ?
C73 C78 H78B 109.5 . . ?
H78A C78 H78B 109.5 . . ?
C73 C78 H78C 109.5 . . ?
H78A C78 H78C 109.5 . . ?
H78B C78 H78C 109.5 . . ?
C74 C79 H79A 109.5 . . ?
C74 C79 H79B 109.5 . . ?
H79A C79 H79B 109.5 . . ?
C74 C79 H79C 109.5 . . ?
H79A C79 H79C 109.5 . . ?
H79B C79 H79C 109.5 . . ?
C75 C80 H80A 109.5 . . ?
C75 C80 H80B 109.5 . . ?
H80A C80 H80B 109.5 . . ?
C75 C80 H80C 109.5 . . ?
H80A C80 H80C 109.5 . . ?
H80B C80 H80C 109.5 . . ?
O2 C82 Fe2 177.8(12) . . ?
B11 B10 B14 108.0(9) . . ?
B11 B10 B17 56.7(7) . . ?
B14 B10 B17 107.2(9) . . ?
B11 B10 Co6 112.2(8) . . ?
B14 B10 Co6 65.5(6) . . ?
B17 B10 Co6 62.0(5) . . ?
B11 B10 Co8 63.0(6) . . ?
B14 B10 Co8 66.4(6) . . ?
B17 B10 Co8 113.1(7) . . ?
Co6 B10 Co8 126.2(7) . . ?
B11 B10 H10 123.6 . . ?
B14 B10 H10 120.6 . . ?
B17 B10 H10 124.1 . . ?
Co6 B10 H10 112.7 . . ?
Co8 B10 H10 111.5 . . ?
B17 B11 B10 62.6(7) . . ?
B17 B11 B12 108.2(9) . . ?
B10 B11 B12 107.9(9) . . ?
B17 B11 Co8 120.7(8) . . ?
B10 B11 Co8 65.9(6) . . ?
B12 B11 Co8 62.7(6) . . ?
B17 B11 Fe2 65.7(6) . . ?
B10 B11 Fe2 121.4(7) . . ?
B12 B11 Fe2 64.8(6) . . ?
Co8 B11 Fe2 126.0(6) . . ?
B17 B11 Co5 67.7(6) . . ?
B10 B11 Co5 110.2(7) . . ?
B12 B11 Co5 132.7(8) . . ?
Co8 B11 Co5 161.7(6) . . ?
Fe2 B11 Co5 71.8(4) . . ?
B17 B11 H11 142.0 . . ?
B10 B11 H11 112.5 . . ?
B12 B11 H11 108.8 . . ?
Co8 B11 H11 84.2 . . ?
Fe2 B11 H11 125.1 . . ?
Co5 B11 H11 81.0 . . ?
B18 B12 B13 130.3(9) . . ?
B18 B12 B11 115.7(9) . . ?
B13 B12 B11 108.2(8) . . ?
B18 B12 Co8 156.7(9) . . ?
B13 B12 Co8 65.7(6) . . ?
B11 B12 Co8 63.8(5) . . ?
B18 B12 Fe2 64.3(7) . . ?
B13 B12 Fe2 121.3(8) . . ?
B11 B12 Fe2 63.8(5) . . ?
Co8 B12 Fe2 126.0(6) . . ?
B18 B12 Co7 71.4(7) . . ?
B13 B12 Co7 66.5(6) . . ?
B11 B12 Co7 121.4(7) . . ?
Co8 B12 Co7 130.2(6) . . ?
Fe2 B12 Co7 71.1(4) . . ?
B18 B12 H12 52(4) . . ?
B13 B12 H12 123(4) . . ?
B11 B12 H12 118(4) . . ?
Co8 B12 H12 107(4) . . ?
Fe2 B12 H12 109(4) . . ?
Co7 B12 H12 110(4) . . ?
B15 B13 B14 59.3(7) . . ?
B15 B13 B12 105.2(9) . . ?
B14 B13 B12 106.2(9) . . ?
B15 B13 Co8 116.8(8) . . ?
B14 B13 Co8 66.3(6) . . ?
B12 B13 Co8 61.8(6) . . ?
B15 B13 Co7 66.6(6) . . ?
B14 B13 Co7 119.3(9) . . ?
B12 B13 Co7 63.3(6) . . ?
Co8 B13 Co7 123.5(6) . . ?
B15 B13 H13 120.9 . . ?
B14 B13 H13 119.5 . . ?
B12 B13 H13 126.4 . . ?
Co8 B13 H13 112.1 . . ?
Co7 B13 H13 110.3 . . ?
B15 B14 B10 109.6(9) . . ?
B15 B14 B13 60.2(8) . . ?
B10 B14 B13 109.6(9) . . ?
B15 B14 Co6 64.3(6) . . ?
B10 B14 Co6 63.6(6) . . ?
B13 B14 Co6 116.5(8) . . ?
B15 B14 Co8 115.1(8) . . ?
B10 B14 Co8 63.3(6) . . ?
B13 B14 Co8 63.3(6) . . ?
Co6 B14 Co8 121.8(6) . . ?
B15 B14 H14 120.2 . . ?
B10 B14 H14 121.7 . . ?
B13 B14 H14 120.1 . . ?
Co6 B14 H14 112.9 . . ?
Co8 B14 H14 114.0 . . ?
B14 B15 B13 60.5(7) . . ?
B14 B15 B16 110.2(9) . . ?
B13 B15 B16 109.8(9) . . ?
B14 B15 Co6 65.6(6) . . ?
B13 B15 Co6 117.9(8) . . ?
B16 B15 Co6 63.1(6) . . ?
B14 B15 Co7 119.0(8) . . ?
B13 B15 Co7 64.9(6) . . ?
B16 B15 Co7 65.3(6) . . ?
Co6 B15 Co7 125.1(6) . . ?
B14 B15 H15 118.8 . . ?
B13 B15 H15 119.8 . . ?
B16 B15 H15 122.1 . . ?
Co6 B15 H15 111.7 . . ?
Co7 B15 H15 110.5 . . ?
B15 B16 B17 103.4(8) . . ?
B15 B16 Co6 64.1(6) . . ?
B17 B16 Co6 61.0(5) . . ?
B15 B16 Fe2 117.1(8) . . ?
B17 B16 Fe2 62.3(5) . . ?
Co6 B16 Fe2 121.2(6) . . ?
B15 B16 Co7 65.0(6) . . ?
B17 B16 Co7 116.0(7) . . ?
Co6 B16 Co7 125.8(6) . . ?
Fe2 B16 Co7 69.2(4) . . ?
B15 B16 H16 122.1 . . ?
B17 B16 H16 125.4 . . ?
Co6 B16 H16 111.8 . . ?
Fe2 B16 H16 112.6 . . ?
Co7 B16 H16 110.0 . . ?
B11 B17 B10 60.7(7) . . ?
B11 B17 B16 109.4(9) . . ?
B10 B17 B16 109.5(9) . . ?
B11 B17 Co6 118.7(8) . . ?
B10 B17 Co6 65.5(6) . . ?
B16 B17 Co6 64.0(5) . . ?
B11 B17 Fe2 66.3(6) . . ?
B10 B17 Fe2 120.3(7) . . ?
B16 B17 Fe2 64.6(5) . . ?
Co6 B17 Fe2 126.2(6) . . ?
B11 B17 Co5 66.4(6) . . ?
B10 B17 Co5 108.0(7) . . ?
B16 B17 Co5 132.3(7) . . ?
Co6 B17 Co5 162.2(7) . . ?
Fe2 B17 Co5 71.6(4) . . ?
B11 B17 H17 103(6) . . ?
B10 B17 H17 109(6) . . ?
B16 B17 H17 139(6) . . ?
Co6 B17 H17 121(5) . . ?
Fe2 B17 H17 108(5) . . ?
Co5 B17 H17 43(5) . . ?
B12 B18 Fe2 67.8(7) . . ?
B12 B18 Co7 63.0(6) . . ?
Fe2 B18 Co7 69.4(4) . . ?
B12 B18 H12 46(2) . . ?
Fe2 B18 H12 107(3) . . ?
Co7 B18 H12 99(3) . . ?
B12 B18 H18 137(5) . . ?
Fe2 B18 H18 152(5) . . ?
Co7 B18 H18 128(5) . . ?
H12 B18 H18 92(6) . . ?
B12 B18 H18D 109(3) . . ?
Fe2 B18 H18D 54(2) . . ?
Co7 B18 H18D 118(3) . . ?
H12 B18 H18D 118(5) . . ?
H18 B18 H18D 100(5) . . ?
C82 Fe2 B18 117.7(6) . . ?
C82 Fe2 B17 106.9(5) . . ?
B18 Fe2 B17 133.6(5) . . ?
C82 Fe2 B11 149.6(5) . . ?
B18 Fe2 B11 91.6(5) . . ?
B17 Fe2 B11 48.0(5) . . ?
C82 Fe2 B12 157.4(5) . . ?
B18 Fe2 B12 47.9(5) . . ?
B17 Fe2 B12 85.7(5) . . ?
B11 Fe2 B12 51.3(5) . . ?
C82 Fe2 B16 86.8(5) . . ?
B18 Fe2 B16 115.0(5) . . ?
B17 Fe2 B16 53.1(5) . . ?
B11 Fe2 B16 87.8(5) . . ?
B12 Fe2 B16 86.2(5) . . ?
C82 Fe2 Co7 104.1(4) . . ?
B18 Fe2 Co7 58.9(4) . . ?
B17 Fe2 Co7 99.2(3) . . ?
B11 Fe2 Co7 97.7(4) . . ?
B12 Fe2 Co7 54.5(3) . . ?
B16 Fe2 Co7 56.9(4) . . ?
C82 Fe2 Co5 97.9(4) . . ?
B18 Fe2 Co5 124.9(4) . . ?
B17 Fe2 Co5 56.2(3) . . ?
B11 Fe2 Co5 55.5(3) . . ?
B12 Fe2 Co5 104.6(3) . . ?
B16 Fe2 Co5 107.1(4) . . ?
Co7 Fe2 Co5 151.24(8) . . ?
C82 Fe2 H25 90(5) . . ?
B18 Fe2 H25 96(4) . . ?
B17 Fe2 H25 97(3) . . ?
B11 Fe2 H25 79(4) . . ?
B12 Fe2 H25 108(5) . . ?
B16 Fe2 H25 146(3) . . ?
Co7 Fe2 H25 155(4) . . ?
Co5 Fe2 H25 40(3) . . ?
C82 Fe2 H18D 96(2) . . ?
B18 Fe2 H18D 39.1(13) . . ?
B17 Fe2 H18D 149(3) . . ?
B11 Fe2 H18D 103(3) . . ?
B12 Fe2 H18D 80.0(19) . . ?
B16 Fe2 H18D 151(2) . . ?
Co7 Fe2 H18D 94.8(17) . . ?
Co5 Fe2 H18D 101(2) . . ?
H25 Fe2 H18D 62(3) . . ?
C41 Co5 C43 67.4(4) . . ?
C41 Co5 C45 41.1(4) . . ?
C43 Co5 C45 67.9(4) . . ?
C41 Co5 C44 67.5(4) . . ?
C43 Co5 C44 40.6(5) . . ?
C45 Co5 C44 39.8(4) . . ?
C41 Co5 C42 40.1(4) . . ?
C43 Co5 C42 39.6(4) . . ?
C45 Co5 C42 67.9(4) . . ?
C44 Co5 C42 67.2(4) . . ?
C41 Co5 B11 121.4(4) . . ?
C43 Co5 B11 166.0(5) . . ?
C45 Co5 B11 126.1(4) . . ?
C44 Co5 B11 150.4(5) . . ?
C42 Co5 B11 139.4(4) . . ?
C41 Co5 B17 165.3(4) . . ?
C43 Co5 B17 123.5(4) . . ?
C45 Co5 B17 148.5(5) . . ?
C44 Co5 B17 127.1(4) . . ?
C42 Co5 B17 141.2(4) . . ?
B11 Co5 B17 45.9(4) . . ?
C41 Co5 Fe2 115.8(3) . . ?
C43 Co5 Fe2 114.5(4) . . ?
C45 Co5 Fe2 155.9(3) . . ?
C44 Co5 Fe2 153.7(3) . . ?
C42 Co5 Fe2 98.1(3) . . ?
B11 Co5 Fe2 52.7(3) . . ?
B17 Co5 Fe2 52.2(3) . . ?
C41 Co5 H25 74(3) . . ?
C43 Co5 H25 96(4) . . ?
C45 Co5 H25 115(3) . . ?
C44 Co5 H25 130(3) . . ?
C42 Co5 H25 63(4) . . ?
B11 Co5 H25 78(4) . . ?
B17 Co5 H25 94(3) . . ?
Fe2 Co5 H25 42(3) . . ?
C41 Co5 H17 164(2) . . ?
C43 Co5 H17 101(3) . . ?
C45 Co5 H17 125(3) . . ?
C44 Co5 H17 96(2) . . ?
C42 Co5 H17 135(4) . . ?
B11 Co5 H17 73(3) . . ?
B17 Co5 H17 31(2) . . ?
Fe2 Co5 H17 79(3) . . ?
H25 Co5 H17 120(4) . . ?
B17 Co6 B16 55.0(5) . . ?
B17 Co6 B10 52.6(5) . . ?
B16 Co6 B10 93.5(5) . . ?
B17 Co6 B15 91.3(5) . . ?
B16 Co6 B15 52.8(5) . . ?
B10 Co6 B15 89.2(5) . . ?
B17 Co6 C53 102.9(5) . . ?
B16 Co6 C53 103.1(5) . . ?
B10 Co6 C53 132.2(5) . . ?
B15 Co6 C53 136.2(5) . . ?
B17 Co6 C52 102.7(5) . . ?
B16 Co6 C52 136.5(5) . . ?
B10 Co6 C52 99.5(5) . . ?
B15 Co6 C52 166.1(5) . . ?
C53 Co6 C52 40.4(5) . . ?
B17 Co6 C51 133.9(5) . . ?
B16 Co6 C51 166.9(5) . . ?
B10 Co6 C51 99.5(5) . . ?
B15 Co6 C51 128.2(5) . . ?
C53 Co6 C51 67.0(5) . . ?
C52 Co6 C51 39.8(5) . . ?
B17 Co6 B14 89.6(5) . . ?
B16 Co6 B14 90.8(5) . . ?
B10 Co6 B14 50.9(5) . . ?
B15 Co6 B14 50.1(5) . . ?
C53 Co6 B14 165.0(5) . . ?
C52 Co6 B14 129.2(5) . . ?
C51 Co6 B14 98.4(5) . . ?
B17 Co6 C55 169.3(5) . . ?
B16 Co6 C55 128.8(5) . . ?
B10 Co6 C55 131.5(5) . . ?
B15 Co6 C55 98.5(5) . . ?
C53 Co6 C55 66.9(5) . . ?
C52 Co6 C55 67.6(5) . . ?
C51 Co6 C55 40.4(5) . . ?
B14 Co6 C55 100.0(5) . . ?
B17 Co6 C54 133.4(5) . . ?
B16 Co6 C54 100.7(5) . . ?
B10 Co6 C54 164.7(5) . . ?
B15 Co6 C54 103.9(5) . . ?
C53 Co6 C54 38.7(5) . . ?
C52 Co6 C54 66.2(5) . . ?
C51 Co6 C54 66.2(5) . . ?
B14 Co6 C54 133.6(5) . . ?
C55 Co6 C54 39.6(5) . . ?
B12 Co7 C62 163.9(5) . . ?
B12 Co7 C63 155.8(5) . . ?
C62 Co7 C63 39.0(5) . . ?
B12 Co7 C64 123.3(4) . . ?
C62 Co7 C64 64.8(4) . . ?
C63 Co7 C64 38.7(4) . . ?
B12 Co7 C61 128.7(5) . . ?
C62 Co7 C61 38.6(5) . . ?
C63 Co7 C61 65.2(5) . . ?
C64 Co7 C61 64.8(4) . . ?
B12 Co7 C65 112.0(5) . . ?
C62 Co7 C65 64.1(5) . . ?
C63 Co7 C65 65.4(4) . . ?
C64 Co7 C65 39.7(4) . . ?
C61 Co7 C65 37.4(5) . . ?
B12 Co7 B13 50.2(5) . . ?
C62 Co7 B13 114.4(5) . . ?
C63 Co7 B13 153.4(5) . . ?
C64 Co7 B13 143.9(5) . . ?
C61 Co7 B13 92.1(5) . . ?
C65 Co7 B13 105.3(5) . . ?
B12 Co7 B15 83.4(5) . . ?
C62 Co7 B15 88.2(5) . . ?
C63 Co7 B15 117.2(5) . . ?
C64 Co7 B15 152.9(4) . . ?
C61 Co7 B15 95.7(5) . . ?
C65 Co7 B15 130.7(5) . . ?
B13 Co7 B15 48.5(5) . . ?
B12 Co7 B16 84.3(5) . . ?
C62 Co7 B16 100.7(5) . . ?
C63 Co7 B16 99.3(5) . . ?
C64 Co7 B16 130.3(5) . . ?
C61 Co7 B16 132.4(5) . . ?
C65 Co7 B16 163.7(5) . . ?
B13 Co7 B16 85.9(5) . . ?
B15 Co7 B16 49.7(5) . . ?
B12 Co7 B18 45.6(5) . . ?
C62 Co7 B18 144.0(5) . . ?
C63 Co7 B18 111.0(5) . . ?
C64 Co7 B18 79.4(5) . . ?
C61 Co7 B18 122.6(5) . . ?
C65 Co7 B18 86.7(5) . . ?
B13 Co7 B18 92.4(5) . . ?
B15 Co7 B18 127.8(5) . . ?
B16 Co7 B18 105.0(5) . . ?
B12 Co7 Fe2 54.5(3) . . ?
C62 Co7 Fe2 140.2(4) . . ?
C63 Co7 Fe2 108.7(3) . . ?
C64 Co7 Fe2 105.9(3) . . ?
C61 Co7 Fe2 170.6(4) . . ?
C65 Co7 Fe2 134.3(4) . . ?
B13 Co7 Fe2 95.5(4) . . ?
B15 Co7 Fe2 93.5(4) . . ?
B16 Co7 Fe2 54.0(3) . . ?
B18 Co7 Fe2 51.6(4) . . ?
B12 Co8 B11 53.5(5) . . ?
B12 Co8 B10 90.4(5) . . ?
B11 Co8 B10 51.0(5) . . ?
B12 Co8 B13 52.6(5) . . ?
B11 Co8 B13 91.4(5) . . ?
B10 Co8 B13 89.5(5) . . ?
B12 Co8 C75 102.1(5) . . ?
B11 Co8 C75 136.6(5) . . ?
B10 Co8 C75 167.3(5) . . ?
B13 Co8 C75 99.7(5) . . ?
B12 Co8 C71 103.4(4) . . ?
B11 Co8 C71 104.8(4) . . ?
B10 Co8 C71 135.0(5) . . ?
B13 Co8 C71 132.7(5) . . ?
C75 Co8 C71 40.2(4) . . ?
B12 Co8 C72 135.7(5) . . ?
B11 Co8 C72 103.4(5) . . ?
B10 Co8 C72 102.1(5) . . ?
B13 Co8 C72 165.0(5) . . ?
C75 Co8 C72 67.5(4) . . ?
C71 Co8 C72 40.5(4) . . ?
B12 Co8 C73 169.0(5) . . ?
B11 Co8 C73 133.2(5) . . ?
B10 Co8 C73 100.4(5) . . ?
B13 Co8 C73 128.9(5) . . ?
C75 Co8 C73 67.0(5) . . ?
C71 Co8 C73 67.5(4) . . ?
C72 Co8 C73 40.0(4) . . ?
B12 Co8 C74 132.5(5) . . ?
B11 Co8 C74 170.5(5) . . ?
B10 Co8 C74 130.1(5) . . ?
B13 Co8 C74 98.0(5) . . ?
C75 Co8 C74 40.2(4) . . ?
C71 Co8 C74 67.6(4) . . ?
C72 Co8 C74 67.2(5) . . ?
C73 Co8 C74 39.5(5) . . ?
B12 Co8 B14 88.2(5) . . ?
B11 Co8 B14 87.6(5) . . ?
B10 Co8 B14 50.3(5) . . ?
B13 Co8 B14 50.4(5) . . ?
C75 Co8 B14 131.1(5) . . ?
C71 Co8 B14 166.5(5) . . ?
C72 Co8 B14 132.1(5) . . ?
C73 Co8 B14 100.2(5) . . ?
C74 Co8 B14 99.5(5) . . ?

loop_
_geom_bond_atom_site_label_1
_geom_bond_atom_site_label_2
_geom_bond_distance
_geom_bond_site_symmetry_2
_geom_bond_publ_flag
C1 C5 1.426(16) . ?
C1 C2 1.432(15) . ?
C1 C7 1.500(15) . ?
C1 Co1 2.093(11) . ?
C2 C3 1.422(15) . ?
C2 C8 1.487(15) . ?
C2 Co1 2.080(10) . ?
C3 C4 1.406(16) . ?
C3 C9 1.481(16) . ?
C3 Co1 2.080(11) . ?
C4 C5 1.413(18) . ?
C4 C10 1.508(16) . ?
C4 Co1 2.099(11) . ?
C5 C6 1.519(17) . ?
C5 Co1 2.070(11) . ?
C6 H6A 0.9800 . ?
C6 H6B 0.9800 . ?
C6 H6C 0.9800 . ?
C7 H7A 0.9800 . ?
C7 H7B 0.9800 . ?
C7 H7C 0.9800 . ?
C8 H8A 0.9800 . ?
C8 H8B 0.9800 . ?
C8 H8C 0.9800 . ?
C9 H9A 0.9800 . ?
C9 H9B 0.9800 . ?
C9 H9C 0.9800 . ?
C10 H10A 0.9800 . ?
C10 H10B 0.9800 . ?
C10 H10C 0.9800 . ?
C11 C12 1.383(17) . ?
C11 C15 1.427(18) . ?
C11 C16 1.491(16) . ?
C11 Co2 2.131(11) . ?
C12 C13 1.444(16) . ?
C12 C17 1.501(16) . ?
C12 Co2 2.133(11) . ?
C13 C14 1.441(17) . ?
C13 C18 1.476(15) . ?
C13 Co2 2.140(11) . ?
C14 C15 1.413(17) . ?
C14 C19 1.452(16) . ?
C14 Co2 2.138(11) . ?
C15 C20 1.502(17) . ?
C15 Co2 2.114(12) . ?
C16 H16A 0.9800 . ?
C16 H16B 0.9800 . ?
C16 H16C 0.9800 . ?
C17 H17A 0.9800 . ?
C17 H17B 0.9800 . ?
C17 H17C 0.9800 . ?
C18 H18A 0.9800 . ?
C18 H18B 0.9800 . ?
C18 H18C 0.9800 . ?
C19 H19A 0.9800 . ?
C19 H19B 0.9800 . ?
C19 H19C 0.9800 . ?
C20 H20A 0.9800 . ?
C20 H20B 0.9800 . ?
C20 H20C 0.9800 . ?
C21 C25 1.426(17) . ?
C21 C22 1.436(17) . ?
C21 C26 1.473(17) . ?
C21 Co3 2.111(11) . ?
C22 C23 1.418(17) . ?
C22 C27 1.499(17) . ?
C22 Co3 2.084(12) . ?
C23 C24 1.418(17) . ?
C23 C28 1.515(17) . ?
C23 Co3 2.087(12) . ?
C24 C25 1.439(17) . ?
C24 C29 1.494(17) . ?
C24 Co3 2.094(12) . ?
C25 C30 1.488(17) . ?
C25 Co3 2.100(12) . ?
C26 H26A 0.9800 . ?
C26 H26B 0.9800 . ?
C26 H26C 0.9800 . ?
C27 H27A 0.9800 . ?
C27 H27B 0.9800 . ?
C27 H27C 0.9800 . ?
C28 H28A 0.9800 . ?
C28 H28B 0.9800 . ?
C28 H28C 0.9800 . ?
C29 H29A 0.9800 . ?
C29 H29B 0.9800 . ?
C29 H29C 0.9800 . ?
C30 H30A 0.9800 . ?
C30 H30B 0.9800 . ?
C30 H30C 0.9800 . ?
C31 C32 1.403(16) . ?
C31 C35 1.451(17) . ?
C31 C36 1.494(15) . ?
C31 Co4 2.040(10) . ?
C32 C33 1.438(15) . ?
C32 C37 1.519(17) . ?
C32 Co4 2.078(11) . ?
C33 C34 1.457(15) . ?
C33 C38 1.487(15) . ?
C33 Co4 2.049(11) . ?
C34 C35 1.400(16) . ?
C34 C39 1.488(15) . ?
C34 Co4 2.077(10) . ?
C35 C40 1.481(16) . ?
C35 Co4 2.059(11) . ?
C36 H36A 0.9800 . ?
C36 H36B 0.9800 . ?
C36 H36C 0.9800 . ?
C37 H37A 0.9800 . ?
C37 H37B 0.9800 . ?
C37 H37C 0.9800 . ?
C38 H38A 0.9800 . ?
C38 H38B 0.9800 . ?
C38 H38C 0.9800 . ?
C39 H39A 0.9800 . ?
C39 H39B 0.9800 . ?
C39 H39C 0.9800 . ?
C40 H40A 0.9800 . ?
C40 H40B 0.9800 . ?
C40 H40C 0.9800 . ?
C81 O1 1.180(14) . ?
C81 Fe1 1.715(13) . ?
B1 B9 1.71(2) . ?
B1 B2 1.786(18) . ?
B1 B8 1.805(17) . ?
B1 Co1 1.990(13) . ?
B1 Fe1 2.095(13) . ?
B1 Co2 2.117(13) . ?
B1 H1 1.22(5) . ?
B2 B3 1.769(18) . ?
B2 B7 1.788(17) . ?
B2 Co1 2.079(13) . ?
B2 Co2 2.142(13) . ?
B2 H2 1.1200 . ?
B3 B7 1.752(18) . ?
B3 B4 1.842(18) . ?
B3 Co3 2.086(13) . ?
B3 Co2 2.193(13) . ?
B3 H3 1.1200 . ?
B4 B5 1.860(18) . ?
B4 Co3 2.056(14) . ?
B4 Fe1 2.122(13) . ?
B4 Co2 2.205(14) . ?
B4 H4 1.1200 . ?
B5 B8 1.700(17) . ?
B5 B6 1.793(18) . ?
B5 Co3 1.999(12) . ?
B5 Fe1 2.069(13) . ?
B5 Co4 2.180(12) . ?
B5 H5 1.1200 . ?
B6 B8 1.755(17) . ?
B6 B7 1.787(18) . ?
B6 Co1 2.053(13) . ?
B6 Co3 2.079(12) . ?
B6 H6 1.1200 . ?
B7 Co1 2.112(12) . ?
B7 Co3 2.118(12) . ?
B7 H7 1.1200 . ?
B8 Co1 2.016(12) . ?
B8 Fe1 2.094(12) . ?
B8 Co4 2.152(12) . ?
B8 H8 1.19(5) . ?
B9 Fe1 2.047(15) . ?
B9 Co2 2.227(15) . ?
B9 H1 1.27(10) . ?
B9 H9 1.17(3) . ?
B9 H9D 1.31(4) . ?
Fe1 Co2 2.445(2) . ?
Fe1 Co4 2.493(2) . ?
Fe1 H41 1.72(7) . ?
Fe1 H9D 1.68(5) . ?
Co4 H41 1.62(8) . ?
Co4 H8 1.67(10) . ?
C41 C42 1.418(14) . ?
C41 C45 1.445(15) . ?
C41 C46 1.519(15) . ?
C41 Co5 2.039(10) . ?
C42 C43 1.405(16) . ?
C42 C47 1.516(16) . ?
C42 Co5 2.094(11) . ?
C43 C44 1.433(16) . ?
C43 C48 1.512(15) . ?
C43 Co5 2.055(11) . ?
C44 C45 1.412(15) . ?
C44 C49 1.502(15) . ?
C44 Co5 2.077(10) . ?
C45 C50 1.494(15) . ?
C45 Co5 2.077(10) . ?
C46 H46A 0.9800 . ?
C46 H46B 0.9800 . ?
C46 H46C 0.9800 . ?
C47 H47A 0.9800 . ?
C47 H47B 0.9800 . ?
C47 H47C 0.9800 . ?
C48 H48A 0.9800 . ?
C48 H48B 0.9800 . ?
C48 H48C 0.9800 . ?
C49 H49A 0.9800 . ?
C49 H49B 0.9800 . ?
C49 H49C 0.9800 . ?
C50 H50A 0.9800 . ?
C50 H50B 0.9800 . ?
C50 H50C 0.9800 . ?
C51 C52 1.424(18) . ?
C51 C55 1.448(17) . ?
C51 C56 1.491(17) . ?
C51 Co6 2.092(12) . ?
C52 C53 1.443(17) . ?
C52 C57 1.491(17) . ?
C52 Co6 2.092(12) . ?
C53 C54 1.388(18) . ?
C53 C58 1.510(18) . ?
C53 Co6 2.085(12) . ?
C54 C55 1.426(18) . ?
C54 C59 1.512(17) . ?
C54 Co6 2.104(12) . ?
C55 C60 1.483(17) . ?
C55 Co6 2.104(11) . ?
C56 H56A 0.9800 . ?
C56 H56B 0.9800 . ?
C56 H56C 0.9800 . ?
C57 H57A 0.9800 . ?
C57 H57B 0.9800 . ?
C57 H57C 0.9800 . ?
C58 H58A 0.9800 . ?
C58 H58B 0.9800 . ?
C58 H58C 0.9800 . ?
C59 H59A 0.9800 . ?
C59 H59B 0.9800 . ?
C59 H59C 0.9800 . ?
C60 H60A 0.9800 . ?
C60 H60B 0.9800 . ?
C60 H60C 0.9800 . ?
C61 C65 1.370(17) . ?
C61 C62 1.405(18) . ?
C61 C66 1.517(18) . ?
C61 Co7 2.135(12) . ?
C62 C63 1.420(17) . ?
C62 C67 1.515(16) . ?
C62 Co7 2.119(11) . ?
C63 C64 1.413(16) . ?
C63 C68 1.498(17) . ?
C63 Co7 2.130(11) . ?
C64 C65 1.452(16) . ?
C64 C69 1.496(16) . ?
C64 Co7 2.134(11) . ?
C65 C70 1.517(16) . ?
C65 Co7 2.136(12) . ?
C66 H66A 0.9800 . ?
C66 H66B 0.9800 . ?
C66 H66C 0.9800 . ?
C67 H67A 0.9800 . ?
C67 H67B 0.9800 . ?
C67 H67C 0.9800 . ?
C68 H68A 0.9800 . ?
C68 H68B 0.9800 . ?
C68 H68C 0.9800 . ?
C69 H69A 0.9800 . ?
C69 H69B 0.9800 . ?
C69 H69C 0.9800 . ?
C70 H70A 0.9800 . ?
C70 H70B 0.9800 . ?
C70 H70C 0.9800 . ?
C71 C75 1.427(15) . ?
C71 C72 1.443(14) . ?
C71 C76 1.486(15) . ?
C71 Co8 2.078(10) . ?
C72 C73 1.431(15) . ?
C72 C77 1.523(15) . ?
C72 Co8 2.089(11) . ?
C73 C74 1.415(16) . ?
C73 C78 1.506(16) . ?
C73 Co8 2.094(11) . ?
C74 C75 1.436(16) . ?
C74 C79 1.504(16) . ?
C74 Co8 2.097(11) . ?
C75 C80 1.506(16) . ?
C75 Co8 2.077(11) . ?
C76 H76A 0.9800 . ?
C76 H76B 0.9800 . ?
C76 H76C 0.9800 . ?
C77 H77A 0.9800 . ?
C77 H77B 0.9800 . ?
C77 H77C 0.9800 . ?
C78 H78A 0.9800 . ?
C78 H78B 0.9800 . ?
C78 H78C 0.9800 . ?
C79 H79A 0.9800 . ?
C79 H79B 0.9800 . ?
C79 H79C 0.9800 . ?
C80 H80A 0.9800 . ?
C80 H80B 0.9800 . ?
C80 H80C 0.9800 . ?
C82 O2 1.174(13) . ?
C82 Fe2 1.723(13) . ?
B10 B11 1.766(17) . ?
B10 B14 1.785(19) . ?
B10 B17 1.798(18) . ?
B10 Co6 2.061(12) . ?
B10 Co8 2.074(13) . ?
B10 H10 1.1200 . ?
B11 B17 1.693(16) . ?
B11 B12 1.813(16) . ?
B11 Co8 2.024(13) . ?
B11 Fe2 2.085(12) . ?
B11 Co5 2.160(13) . ?
B11 H11 1.1200 . ?
B12 B18 1.685(19) . ?
B12 B13 1.808(17) . ?
B12 Co8 2.006(12) . ?
B12 Fe2 2.102(13) . ?
B12 Co7 2.103(12) . ?
B12 H12 1.22(5) . ?
B13 B15 1.782(19) . ?
B13 B14 1.789(19) . ?
B13 Co8 2.075(13) . ?
B13 Co7 2.157(14) . ?
B13 H13 1.1200 . ?
B14 B15 1.766(18) . ?
B14 Co6 2.095(14) . ?
B14 Co8 2.126(12) . ?
B14 H14 1.1200 . ?
B15 B16 1.837(19) . ?
B15 Co6 2.073(14) . ?
B15 Co7 2.185(13) . ?
B15 H15 1.1200 . ?
B16 B17 1.873(17) . ?
B16 Co6 2.056(13) . ?
B16 Fe2 2.115(12) . ?
B16 Co7 2.190(13) . ?
B16 H16 1.1200 . ?
B17 Co6 2.000(12) . ?
B17 Fe2 2.075(12) . ?
B17 Co5 2.181(12) . ?
B17 H17 1.17(5) . ?
B18 Fe2 2.047(15) . ?
B18 Co7 2.236(14) . ?
B18 H12 1.33(9) . ?
B18 H18 1.24(5) . ?
B18 H18D 1.29(4) . ?
Fe2 Co7 2.444(2) . ?
Fe2 Co5 2.490(2) . ?
Fe2 H25 1.68(7) . ?
Fe2 H18D 1.66(5) . ?
Co5 H25 1.63(8) . ?
Co5 H17 1.56(10) . ?

loop_
_geom_torsion_atom_site_label_1
_geom_torsion_atom_site_label_2
_geom_torsion_atom_site_label_3
_geom_torsion_atom_site_label_4
_geom_torsion
_geom_torsion_site_symmetry_1
_geom_torsion_site_symmetry_2
_geom_torsion_site_symmetry_3
_geom_torsion_site_symmetry_4
_geom_torsion_publ_flag
C5 C1 C2 C3 -1.0(12) . . . . ?
C7 C1 C2 C3 179.9(10) . . . . ?
Co1 C1 C2 C3 -60.2(7) . . . . ?
C5 C1 C2 C8 -179.5(10) . . . . ?
C7 C1 C2 C8 1.4(18) . . . . ?
Co1 C1 C2 C8 121.4(10) . . . . ?
C5 C1 C2 Co1 59.2(7) . . . . ?
C7 C1 C2 Co1 -119.9(11) . . . . ?
C1 C2 C3 C4 -0.8(12) . . . . ?
C8 C2 C3 C4 177.7(10) . . . . ?
Co1 C2 C3 C4 -61.2(8) . . . . ?
C1 C2 C3 C9 -175.8(11) . . . . ?
C8 C2 C3 C9 2.7(18) . . . . ?
Co1 C2 C3 C9 123.8(12) . . . . ?
C1 C2 C3 Co1 60.4(7) . . . . ?
C8 C2 C3 Co1 -121.1(10) . . . . ?
C2 C3 C4 C5 2.3(12) . . . . ?
C9 C3 C4 C5 177.3(11) . . . . ?
Co1 C3 C4 C5 -58.2(8) . . . . ?
C2 C3 C4 C10 -178.4(10) . . . . ?
C9 C3 C4 C10 -3.3(19) . . . . ?
Co1 C3 C4 C10 121.1(12) . . . . ?
C2 C3 C4 Co1 60.5(7) . . . . ?
C9 C3 C4 Co1 -124.5(12) . . . . ?
C3 C4 C5 C1 -2.9(13) . . . . ?
C10 C4 C5 C1 177.7(10) . . . . ?
Co1 C4 C5 C1 -61.5(7) . . . . ?
C3 C4 C5 C6 -178.7(11) . . . . ?
C10 C4 C5 C6 1.9(19) . . . . ?
Co1 C4 C5 C6 122.7(12) . . . . ?
C3 C4 C5 Co1 58.6(8) . . . . ?
C10 C4 C5 Co1 -120.8(11) . . . . ?
C2 C1 C5 C4 2.4(12) . . . . ?
C7 C1 C5 C4 -178.5(11) . . . . ?
Co1 C1 C5 C4 61.8(8) . . . . ?
C2 C1 C5 C6 178.4(11) . . . . ?
C7 C1 C5 C6 -2.5(18) . . . . ?
Co1 C1 C5 C6 -122.3(11) . . . . ?
C2 C1 C5 Co1 -59.4(7) . . . . ?
C7 C1 C5 Co1 119.7(11) . . . . ?
C15 C11 C12 C13 -0.3(13) . . . . ?
C16 C11 C12 C13 172.6(11) . . . . ?
Co2 C11 C12 C13 -60.5(8) . . . . ?
C15 C11 C12 C17 -175.3(11) . . . . ?
C16 C11 C12 C17 -2.3(19) . . . . ?
Co2 C11 C12 C17 124.5(11) . . . . ?
C15 C11 C12 Co2 60.2(8) . . . . ?
C16 C11 C12 Co2 -126.8(12) . . . . ?
C11 C12 C13 C14 -0.1(13) . . . . ?
C17 C12 C13 C14 174.7(11) . . . . ?
Co2 C12 C13 C14 -60.9(7) . . . . ?
C11 C12 C13 C18 -167.8(11) . . . . ?
C17 C12 C13 C18 7.1(19) . . . . ?
Co2 C12 C13 C18 131.4(12) . . . . ?
C11 C12 C13 Co2 60.8(8) . . . . ?
C17 C12 C13 Co2 -124.4(12) . . . . ?
C12 C13 C14 C15 0.5(12) . . . . ?
C18 C13 C14 C15 169.1(10) . . . . ?
Co2 C13 C14 C15 -60.3(8) . . . . ?
C12 C13 C14 C19 -172.4(11) . . . . ?
C18 C13 C14 C19 -3.7(18) . . . . ?
Co2 C13 C14 C19 126.9(12) . . . . ?
C12 C13 C14 Co2 60.8(8) . . . . ?
C18 C13 C14 Co2 -130.6(11) . . . . ?
C13 C14 C15 C11 -0.7(13) . . . . ?
C19 C14 C15 C11 172.1(11) . . . . ?
Co2 C14 C15 C11 -61.4(8) . . . . ?
C13 C14 C15 C20 -170.0(11) . . . . ?
C19 C14 C15 C20 2.8(19) . . . . ?
Co2 C14 C15 C20 129.3(12) . . . . ?
C13 C14 C15 Co2 60.8(8) . . . . ?
C19 C14 C15 Co2 -126.5(12) . . . . ?
C12 C11 C15 C14 0.6(14) . . . . ?
C16 C11 C15 C14 -172.4(11) . . . . ?
Co2 C11 C15 C14 61.7(8) . . . . ?
C12 C11 C15 C20 169.5(11) . . . . ?
C16 C11 C15 C20 -3(2) . . . . ?
Co2 C11 C15 C20 -129.3(12) . . . . ?
C12 C11 C15 Co2 -61.1(8) . . . . ?
C16 C11 C15 Co2 125.9(12) . . . . ?
C25 C21 C22 C23 -1.5(14) . . . . ?
C26 C21 C22 C23 176.1(12) . . . . ?
Co3 C21 C22 C23 -60.8(8) . . . . ?
C25 C21 C22 C27 -177.9(12) . . . . ?
C26 C21 C22 C27 0(2) . . . . ?
Co3 C21 C22 C27 122.9(13) . . . . ?
C25 C21 C22 Co3 59.3(9) . . . . ?
C26 C21 C22 Co3 -123.1(13) . . . . ?
C21 C22 C23 C24 1.2(14) . . . . ?
C27 C22 C23 C24 177.4(12) . . . . ?
Co3 C22 C23 C24 -60.1(8) . . . . ?
C21 C22 C23 C28 -177.2(11) . . . . ?
C27 C22 C23 C28 -1(2) . . . . ?
Co3 C22 C23 C28 121.5(13) . . . . ?
C21 C22 C23 Co3 61.3(9) . . . . ?
C27 C22 C23 Co3 -122.5(13) . . . . ?
C22 C23 C24 C25 -0.4(14) . . . . ?
C28 C23 C24 C25 178.1(11) . . . . ?
Co3 C23 C24 C25 -60.2(8) . . . . ?
C22 C23 C24 C29 -177.2(11) . . . . ?
C28 C23 C24 C29 1(2) . . . . ?
Co3 C23 C24 C29 123.0(12) . . . . ?
C22 C23 C24 Co3 59.8(9) . . . . ?
C28 C23 C24 Co3 -121.7(12) . . . . ?
C22 C21 C25 C24 1.3(14) . . . . ?
C26 C21 C25 C24 -176.3(12) . . . . ?
Co3 C21 C25 C24 60.0(8) . . . . ?
C22 C21 C25 C30 177.6(12) . . . . ?
C26 C21 C25 C30 0(2) . . . . ?
Co3 C21 C25 C30 -123.6(13) . . . . ?
C22 C21 C25 Co3 -58.7(8) . . . . ?
C26 C21 C25 Co3 123.7(14) . . . . ?
C23 C24 C25 C21 -0.5(13) . . . . ?
C29 C24 C25 C21 176.3(11) . . . . ?
Co3 C24 C25 C21 -60.6(8) . . . . ?
C23 C24 C25 C30 -177.0(12) . . . . ?
C29 C24 C25 C30 0(2) . . . . ?
Co3 C24 C25 C30 123.0(13) . . . . ?
C23 C24 C25 Co3 60.1(8) . . . . ?
C29 C24 C25 Co3 -123.1(12) . . . . ?
C35 C31 C32 C33 2.8(12) . . . . ?
C36 C31 C32 C33 176.0(10) . . . . ?
Co4 C31 C32 C33 -57.5(7) . . . . ?
C35 C31 C32 C37 -168.4(10) . . . . ?
C36 C31 C32 C37 4.9(18) . . . . ?
Co4 C31 C32 C37 131.3(11) . . . . ?
C35 C31 C32 Co4 60.3(7) . . . . ?
C36 C31 C32 Co4 -126.4(11) . . . . ?
C31 C32 C33 C34 -3.5(12) . . . . ?
C37 C32 C33 C34 167.9(10) . . . . ?
Co4 C32 C33 C34 -61.1(7) . . . . ?
C31 C32 C33 C38 -178.5(10) . . . . ?
C37 C32 C33 C38 -7.1(17) . . . . ?
Co4 C32 C33 C38 123.9(11) . . . . ?
C31 C32 C33 Co4 57.6(8) . . . . ?
C37 C32 C33 Co4 -131.0(11) . . . . ?
C32 C33 C34 C35 2.9(12) . . . . ?
C38 C33 C34 C35 177.9(10) . . . . ?
Co4 C33 C34 C35 -58.3(8) . . . . ?
C32 C33 C34 C39 -175.1(10) . . . . ?
C38 C33 C34 C39 -0.1(17) . . . . ?
Co4 C33 C34 C39 123.6(11) . . . . ?
C32 C33 C34 Co4 61.3(7) . . . . ?
C38 C33 C34 Co4 -123.8(11) . . . . ?
C33 C34 C35 C31 -1.3(12) . . . . ?
C39 C34 C35 C31 176.8(10) . . . . ?
Co4 C34 C35 C31 -58.8(7) . . . . ?
C33 C34 C35 C40 -175.3(11) . . . . ?
C39 C34 C35 C40 2.7(19) . . . . ?
Co4 C34 C35 C40 127.1(13) . . . . ?
C33 C34 C35 Co4 57.6(7) . . . . ?
C39 C34 C35 Co4 -124.4(11) . . . . ?
C32 C31 C35 C34 -0.9(13) . . . . ?
C36 C31 C35 C34 -174.4(10) . . . . ?
Co4 C31 C35 C34 60.3(8) . . . . ?
C32 C31 C35 C40 173.3(11) . . . . ?
C36 C31 C35 C40 -0.1(18) . . . . ?
Co4 C31 C35 C40 -125.5(12) . . . . ?
C32 C31 C35 Co4 -61.3(8) . . . . ?
C36 C31 C35 Co4 125.3(11) . . . . ?
B9 B1 B2 B3 -88.7(13) . . . . ?
B8 B1 B2 B3 63.1(11) . . . . ?
Co1 B1 B2 B3 111.7(8) . . . . ?
Fe1 B1 B2 B3 -8.2(12) . . . . ?
Co2 B1 B2 B3 -54.7(7) . . . . ?
B9 B1 B2 B7 -150.3(11) . . . . ?
B8 B1 B2 B7 1.5(12) . . . . ?
Co1 B1 B2 B7 50.1(7) . . . . ?
Fe1 B1 B2 B7 -69.9(11) . . . . ?
Co2 B1 B2 B7 -116.3(8) . . . . ?
B9 B1 B2 Co1 159.6(13) . . . . ?
B8 B1 B2 Co1 -48.6(7) . . . . ?
Fe1 B1 B2 Co1 -120.0(8) . . . . ?
Co2 B1 B2 Co1 -166.4(5) . . . . ?
B9 B1 B2 Co2 -34.0(11) . . . . ?
B8 B1 B2 Co2 117.7(8) . . . . ?
Co1 B1 B2 Co2 166.4(5) . . . . ?
Fe1 B1 B2 Co2 46.4(7) . . . . ?
B1 B2 B3 B7 -99.1(9) . . . . ?
Co1 B2 B3 B7 -33.6(8) . . . . ?
Co2 B2 B3 B7 -152.0(7) . . . . ?
B1 B2 B3 B4 4.0(11) . . . . ?
B7 B2 B3 B4 103.1(10) . . . . ?
Co1 B2 B3 B4 69.5(10) . . . . ?
Co2 B2 B3 B4 -48.9(7) . . . . ?
B1 B2 B3 Co3 -65.0(10) . . . . ?
B7 B2 B3 Co3 34.1(8) . . . . ?
Co1 B2 B3 Co3 0.6(12) . . . . ?
Co2 B2 B3 Co3 -117.8(8) . . . . ?
B1 B2 B3 Co2 52.8(7) . . . . ?
B7 B2 B3 Co2 152.0(7) . . . . ?
Co1 B2 B3 Co2 118.4(7) . . . . ?
B7 B3 B4 B5 1.2(11) . . . . ?
B2 B3 B4 B5 -64.2(11) . . . . ?
Co3 B3 B4 B5 48.8(7) . . . . ?
Co2 B3 B4 B5 -112.5(7) . . . . ?
B7 B3 B4 Co3 -47.6(7) . . . . ?
B2 B3 B4 Co3 -113.0(8) . . . . ?
Co2 B3 B4 Co3 -161.3(5) . . . . ?
B7 B3 B4 Fe1 66.4(11) . . . . ?
B2 B3 B4 Fe1 1.0(12) . . . . ?
Co3 B3 B4 Fe1 114.0(7) . . . . ?
Co2 B3 B4 Fe1 -47.3(6) . . . . ?
B7 B3 B4 Co2 113.7(9) . . . . ?
B2 B3 B4 Co2 48.3(7) . . . . ?
Co3 B3 B4 Co2 161.3(5) . . . . ?
B3 B4 B5 B8 63.2(11) . . . . ?
Co3 B4 B5 B8 114.0(9) . . . . ?
Fe1 B4 B5 B8 -50.1(7) . . . . ?
Co2 B4 B5 B8 -5.0(12) . . . . ?
B3 B4 B5 B6 -1.6(11) . . . . ?
Co3 B4 B5 B6 49.2(7) . . . . ?
Fe1 B4 B5 B6 -114.8(8) . . . . ?
Co2 B4 B5 B6 -69.7(10) . . . . ?
B3 B4 B5 Co3 -50.8(7) . . . . ?
Fe1 B4 B5 Co3 -164.0(6) . . . . ?
Co2 B4 B5 Co3 -118.9(7) . . . . ?
B3 B4 B5 Fe1 113.2(8) . . . . ?
Co3 B4 B5 Fe1 164.0(6) . . . . ?
Co2 B4 B5 Fe1 45.1(6) . . . . ?
B3 B4 B5 Co4 139.2(9) . . . . ?
Co3 B4 B5 Co4 -170.0(11) . . . . ?
Fe1 B4 B5 Co4 26.0(8) . . . . ?
Co2 B4 B5 Co4 71.0(12) . . . . ?
B4 B5 B6 B8 103.0(10) . . . . ?
Co3 B5 B6 B8 151.2(8) . . . . ?
Fe1 B5 B6 B8 30.8(8) . . . . ?
Co4 B5 B6 B8 -47.9(7) . . . . ?
B8 B5 B6 B7 -101.6(9) . . . . ?
B4 B5 B6 B7 1.4(11) . . . . ?
Co3 B5 B6 B7 49.6(7) . . . . ?
Fe1 B5 B6 B7 -70.8(10) . . . . ?
Co4 B5 B6 B7 -149.5(7) . . . . ?
B8 B5 B6 Co1 -30.6(7) . . . . ?
B4 B5 B6 Co1 72.4(10) . . . . ?
Co3 B5 B6 Co1 120.6(7) . . . . ?
Fe1 B5 B6 Co1 0.2(11) . . . . ?
Co4 B5 B6 Co1 -78.5(8) . . . . ?
B8 B5 B6 Co3 -151.2(8) . . . . ?
B4 B5 B6 Co3 -48.2(7) . . . . ?
Fe1 B5 B6 Co3 -120.4(8) . . . . ?
Co4 B5 B6 Co3 160.9(7) . . . . ?
B2 B3 B7 B6 101.3(10) . . . . ?
B4 B3 B7 B6 -0.4(12) . . . . ?
Co3 B3 B7 B6 -46.2(7) . . . . ?
Co2 B3 B7 B6 72.3(10) . . . . ?
B4 B3 B7 B2 -101.7(10) . . . . ?
Co3 B3 B7 B2 -147.5(8) . . . . ?
Co2 B3 B7 B2 -29.0(8) . . . . ?
B2 B3 B7 Co1 32.7(7) . . . . ?
B4 B3 B7 Co1 -69.0(10) . . . . ?
Co3 B3 B7 Co1 -114.8(7) . . . . ?
Co2 B3 B7 Co1 3.7(11) . . . . ?
B2 B3 B7 Co3 147.5(8) . . . . ?
B4 B3 B7 Co3 45.8(7) . . . . ?
Co2 B3 B7 Co3 118.5(7) . . . . ?
B8 B6 B7 B3 -61.0(11) . . . . ?
B5 B6 B7 B3 -0.6(12) . . . . ?
Co1 B6 B7 B3 -109.4(8) . . . . ?
Co3 B6 B7 B3 46.6(7) . . . . ?
B8 B6 B7 B2 3.0(12) . . . . ?
B5 B6 B7 B2 63.4(11) . . . . ?
Co1 B6 B7 B2 -45.4(7) . . . . ?
Co3 B6 B7 B2 110.6(8) . . . . ?
B8 B6 B7 Co1 48.4(7) . . . . ?
B5 B6 B7 Co1 108.8(8) . . . . ?
Co3 B6 B7 Co1 156.0(5) . . . . ?
B8 B6 B7 Co3 -107.6(8) . . . . ?
B5 B6 B7 Co3 -47.2(7) . . . . ?
Co1 B6 B7 Co3 -156.0(5) . . . . ?
B1 B2 B7 B3 99.4(9) . . . . ?
Co1 B2 B7 B3 147.1(8) . . . . ?
Co2 B2 B7 B3 30.1(8) . . . . ?
B3 B2 B7 B6 -102.1(9) . . . . ?
B1 B2 B7 B6 -2.7(12) . . . . ?
Co1 B2 B7 B6 45.0(7) . . . . ?
Co2 B2 B7 B6 -72.0(10) . . . . ?
B3 B2 B7 Co1 -147.1(8) . . . . ?
B1 B2 B7 Co1 -47.7(7) . . . . ?
Co2 B2 B7 Co1 -116.9(8) . . . . ?
B3 B2 B7 Co3 -32.7(7) . . . . ?
B1 B2 B7 Co3 66.7(10) . . . . ?
Co1 B2 B7 Co3 114.3(7) . . . . ?
Co2 B2 B7 Co3 -2.6(11) . . . . ?
B4 B5 B8 B6 -101.9(10) . . . . ?
Co3 B5 B8 B6 -30.6(8) . . . . ?
Fe1 B5 B8 B6 -151.2(7) . . . . ?
Co4 B5 B8 B6 129.2(7) . . . . ?
B6 B5 B8 B1 100.7(9) . . . . ?
B4 B5 B8 B1 -1.3(12) . . . . ?
Co3 B5 B8 B1 70.1(11) . . . . ?
Fe1 B5 B8 B1 -50.5(7) . . . . ?
Co4 B5 B8 B1 -130.1(8) . . . . ?
B6 B5 B8 Co1 33.2(8) . . . . ?
B4 B5 B8 Co1 -68.7(11) . . . . ?
Co3 B5 B8 Co1 2.6(12) . . . . ?
Fe1 B5 B8 Co1 -118.0(7) . . . . ?
Co4 B5 B8 Co1 162.4(8) . . . . ?
B6 B5 B8 Fe1 151.2(7) . . . . ?
B4 B5 B8 Fe1 49.2(7) . . . . ?
Co3 B5 B8 Fe1 120.6(8) . . . . ?
Co4 B5 B8 Fe1 -79.6(3) . . . . ?
B6 B5 B8 Co4 -129.2(7) . . . . ?
B4 B5 B8 Co4 128.8(8) . . . . ?
Co3 B5 B8 Co4 -159.8(8) . . . . ?
Fe1 B5 B8 Co4 79.6(3) . . . . ?
B7 B6 B8 B5 98.6(9) . . . . ?
Co1 B6 B8 B5 148.6(7) . . . . ?
Co3 B6 B8 B5 27.5(7) . . . . ?
B7 B6 B8 B1 -2.0(11) . . . . ?
B5 B6 B8 B1 -100.5(9) . . . . ?
Co1 B6 B8 B1 48.0(7) . . . . ?
Co3 B6 B8 B1 -73.1(10) . . . . ?
B7 B6 B8 Co1 -50.0(7) . . . . ?
B5 B6 B8 Co1 -148.6(7) . . . . ?
Co3 B6 B8 Co1 -121.1(7) . . . . ?
B7 B6 B8 Fe1 68.0(10) . . . . ?
B5 B6 B8 Fe1 -30.6(8) . . . . ?
Co1 B6 B8 Fe1 118.0(7) . . . . ?
Co3 B6 B8 Fe1 -3.1(11) . . . . ?
B7 B6 B8 Co4 148.4(7) . . . . ?
B5 B6 B8 Co4 49.8(7) . . . . ?
Co1 B6 B8 Co4 -161.6(7) . . . . ?
Co3 B6 B8 Co4 77.3(8) . . . . ?
B9 B1 B8 B5 90.4(11) . . . . ?
B2 B1 B8 B5 -65.3(11) . . . . ?
Co1 B1 B8 B5 -115.4(8) . . . . ?
Fe1 B1 B8 B5 50.9(7) . . . . ?
Co2 B1 B8 B5 7.9(12) . . . . ?
B9 B1 B8 B6 156.0(10) . . . . ?
B2 B1 B8 B6 0.3(12) . . . . ?
Co1 B1 B8 B6 -49.7(7) . . . . ?
Fe1 B1 B8 B6 116.5(8) . . . . ?
Co2 B1 B8 B6 73.6(11) . . . . ?
B9 B1 B8 Co1 -154.3(11) . . . . ?
B2 B1 B8 Co1 50.0(7) . . . . ?
Fe1 B1 B8 Co1 166.3(5) . . . . ?
Co2 B1 B8 Co1 123.3(9) . . . . ?
B9 B1 B8 Fe1 39.5(9) . . . . ?
B2 B1 B8 Fe1 -116.2(8) . . . . ?
Co1 B1 B8 Fe1 -166.3(5) . . . . ?
Co2 B1 B8 Fe1 -42.9(7) . . . . ?
B9 B1 B8 Co4 15.4(16) . . . . ?
B2 B1 B8 Co4 -140.3(9) . . . . ?
Co1 B1 B8 Co4 169.6(10) . . . . ?
Fe1 B1 B8 Co4 -24.1(9) . . . . ?
Co2 B1 B8 Co4 -67.1(13) . . . . ?
B2 B1 B9 Fe1 110.6(12) . . . . ?
B8 B1 B9 Fe1 -39.6(8) . . . . ?
Co1 B1 B9 Fe1 -124(2) . . . . ?
Co2 B1 B9 Fe1 77.8(4) . . . . ?
B2 B1 B9 Co2 32.9(11) . . . . ?
B8 B1 B9 Co2 -117.4(9) . . . . ?
Co1 B1 B9 Co2 158(2) . . . . ?
Fe1 B1 B9 Co2 -77.8(4) . . . . ?
C45 C41 C42 C43 4.0(12) . . . . ?
C46 C41 C42 C43 178.5(10) . . . . ?
Co5 C41 C42 C43 -57.5(8) . . . . ?
C45 C41 C42 C47 -170.1(10) . . . . ?
C46 C41 C42 C47 4.4(17) . . . . ?
Co5 C41 C42 C47 128.4(11) . . . . ?
C45 C41 C42 Co5 61.5(7) . . . . ?
C46 C41 C42 Co5 -124.0(11) . . . . ?
C41 C42 C43 C44 -4.1(12) . . . . ?
C47 C42 C43 C44 169.7(11) . . . . ?
Co5 C42 C43 C44 -61.1(8) . . . . ?
C41 C42 C43 C48 -178.6(11) . . . . ?
C47 C42 C43 C48 -4.8(19) . . . . ?
Co5 C42 C43 C48 124.4(12) . . . . ?
C41 C42 C43 Co5 57.0(8) . . . . ?
C47 C42 C43 Co5 -129.2(11) . . . . ?
C42 C43 C44 C45 2.7(13) . . . . ?
C48 C43 C44 C45 177.3(10) . . . . ?
Co5 C43 C44 C45 -59.2(8) . . . . ?
C42 C43 C44 C49 -173.8(11) . . . . ?
C48 C43 C44 C49 0.8(19) . . . . ?
Co5 C43 C44 C49 124.3(12) . . . . ?
C42 C43 C44 Co5 61.9(8) . . . . ?
C48 C43 C44 Co5 -123.5(11) . . . . ?
C43 C44 C45 C41 -0.2(12) . . . . ?
C49 C44 C45 C41 176.3(11) . . . . ?
Co5 C44 C45 C41 -58.6(7) . . . . ?
C43 C44 C45 C50 -175.8(11) . . . . ?
C49 C44 C45 C50 0.8(19) . . . . ?
Co5 C44 C45 C50 125.8(11) . . . . ?
C43 C44 C45 Co5 58.4(8) . . . . ?
C49 C44 C45 Co5 -125.0(12) . . . . ?
C42 C41 C45 C44 -2.3(12) . . . . ?
C46 C41 C45 C44 -176.8(10) . . . . ?
Co5 C41 C45 C44 59.9(7) . . . . ?
C42 C41 C45 C50 173.4(10) . . . . ?
C46 C41 C45 C50 -1.1(17) . . . . ?
Co5 C41 C45 C50 -124.3(11) . . . . ?
C42 C41 C45 Co5 -62.3(7) . . . . ?
C46 C41 C45 Co5 123.2(11) . . . . ?
C55 C51 C52 C53 -0.2(13) . . . . ?
C56 C51 C52 C53 177.4(11) . . . . ?
Co6 C51 C52 C53 -60.0(8) . . . . ?
C55 C51 C52 C57 -177.8(10) . . . . ?
C56 C51 C52 C57 -0.2(19) . . . . ?
Co6 C51 C52 C57 122.3(11) . . . . ?
C55 C51 C52 Co6 59.9(8) . . . . ?
C56 C51 C52 Co6 -122.5(12) . . . . ?
C51 C52 C53 C54 -1.2(13) . . . . ?
C57 C52 C53 C54 176.4(11) . . . . ?
Co6 C52 C53 C54 -61.6(8) . . . . ?
C51 C52 C53 C58 -176.5(11) . . . . ?
C57 C52 C53 C58 1.1(19) . . . . ?
Co6 C52 C53 C58 123.1(12) . . . . ?
C51 C52 C53 Co6 60.4(8) . . . . ?
C57 C52 C53 Co6 -122.0(12) . . . . ?
C52 C53 C54 C55 2.1(13) . . . . ?
C58 C53 C54 C55 177.3(11) . . . . ?
Co6 C53 C54 C55 -58.6(8) . . . . ?
C52 C53 C54 C59 -173.9(11) . . . . ?
C58 C53 C54 C59 1(2) . . . . ?
Co6 C53 C54 C59 125.3(12) . . . . ?
C52 C53 C54 Co6 60.7(8) . . . . ?
C58 C53 C54 Co6 -124.1(12) . . . . ?
C53 C54 C55 C51 -2.2(13) . . . . ?
C59 C54 C55 C51 173.9(11) . . . . ?
Co6 C54 C55 C51 -60.6(8) . . . . ?
C53 C54 C55 C60 -177.4(12) . . . . ?
C59 C54 C55 C60 -1(2) . . . . ?
Co6 C54 C55 C60 124.1(13) . . . . ?
C53 C54 C55 Co6 58.4(8) . . . . ?
C59 C54 C55 Co6 -125.5(12) . . . . ?
C52 C51 C55 C54 1.4(13) . . . . ?
C56 C51 C55 C54 -176.2(11) . . . . ?
Co6 C51 C55 C54 61.2(8) . . . . ?
C52 C51 C55 C60 176.9(11) . . . . ?
C56 C51 C55 C60 -0.8(19) . . . . ?
Co6 C51 C55 C60 -123.4(12) . . . . ?
C52 C51 C55 Co6 -59.8(8) . . . . ?
C56 C51 C55 Co6 122.6(12) . . . . ?
C65 C61 C62 C63 -0.3(14) . . . . ?
C66 C61 C62 C63 172.8(11) . . . . ?
Co7 C61 C62 C63 -61.4(8) . . . . ?
C65 C61 C62 C67 -169.9(11) . . . . ?
C66 C61 C62 C67 3(2) . . . . ?
Co7 C61 C62 C67 129.0(13) . . . . ?
C65 C61 C62 Co7 61.1(9) . . . . ?
C66 C61 C62 Co7 -125.8(13) . . . . ?
C61 C62 C63 C64 0.1(13) . . . . ?
C67 C62 C63 C64 170.1(11) . . . . ?
Co7 C62 C63 C64 -61.5(8) . . . . ?
C61 C62 C63 C68 -173.2(11) . . . . ?
C67 C62 C63 C68 -3.3(19) . . . . ?
Co7 C62 C63 C68 125.1(12) . . . . ?
C61 C62 C63 Co7 61.6(8) . . . . ?
C67 C62 C63 Co7 -128.4(12) . . . . ?
C62 C63 C64 C65 0.0(12) . . . . ?
C68 C63 C64 C65 173.1(12) . . . . ?
Co7 C63 C64 C65 -61.0(8) . . . . ?
C62 C63 C64 C69 -168.8(10) . . . . ?
C68 C63 C64 C69 4.3(18) . . . . ?
Co7 C63 C64 C69 130.2(11) . . . . ?
C62 C63 C64 Co7 61.0(8) . . . . ?
C68 C63 C64 Co7 -125.9(12) . . . . ?
C62 C61 C65 C64 0.3(14) . . . . ?
C66 C61 C65 C64 -173.0(11) . . . . ?
Co7 C61 C65 C64 60.6(8) . . . . ?
C62 C61 C65 C70 174.8(11) . . . . ?
C66 C61 C65 C70 1.5(19) . . . . ?
Co7 C61 C65 C70 -124.9(12) . . . . ?
C62 C61 C65 Co7 -60.3(8) . . . . ?
C66 C61 C65 Co7 126.4(12) . . . . ?
C63 C64 C65 C61 -0.2(13) . . . . ?
C69 C64 C65 C61 167.7(11) . . . . ?
Co7 C64 C65 C61 -61.4(8) . . . . ?
C63 C64 C65 C70 -174.7(11) . . . . ?
C69 C64 C65 C70 -6.8(19) . . . . ?
Co7 C64 C65 C70 124.2(12) . . . . ?
C63 C64 C65 Co7 61.2(8) . . . . ?
C69 C64 C65 Co7 -130.9(12) . . . . ?
C75 C71 C72 C73 0.0(12) . . . . ?
C76 C71 C72 C73 178.5(10) . . . . ?
Co8 C71 C72 C73 -60.1(7) . . . . ?
C75 C71 C72 C77 -178.9(10) . . . . ?
C76 C71 C72 C77 -0.4(17) . . . . ?
Co8 C71 C72 C77 120.9(11) . . . . ?
C75 C71 C72 Co8 60.2(7) . . . . ?
C76 C71 C72 Co8 -121.3(10) . . . . ?
C71 C72 C73 C74 -0.1(12) . . . . ?
C77 C72 C73 C74 178.8(10) . . . . ?
Co8 C72 C73 C74 -59.7(8) . . . . ?
C71 C72 C73 C78 -178.6(11) . . . . ?
C77 C72 C73 C78 0.3(18) . . . . ?
Co8 C72 C73 C78 121.8(12) . . . . ?
C71 C72 C73 Co8 59.6(7) . . . . ?
C77 C72 C73 Co8 -121.5(11) . . . . ?
C72 C73 C74 C75 0.2(13) . . . . ?
C78 C73 C74 C75 178.6(11) . . . . ?
Co8 C73 C74 C75 -59.2(8) . . . . ?
C72 C73 C74 C79 -177.3(11) . . . . ?
C78 C73 C74 C79 1.2(19) . . . . ?
Co8 C73 C74 C79 123.3(12) . . . . ?
C72 C73 C74 Co8 59.4(8) . . . . ?
C78 C73 C74 Co8 -122.2(12) . . . . ?
C72 C71 C75 C74 0.1(12) . . . . ?
C76 C71 C75 C74 -178.4(10) . . . . ?
Co8 C71 C75 C74 60.4(8) . . . . ?
C72 C71 C75 C80 176.5(10) . . . . ?
C76 C71 C75 C80 -2.0(18) . . . . ?
Co8 C71 C75 C80 -123.2(11) . . . . ?
C72 C71 C75 Co8 -60.3(7) . . . . ?
C76 C71 C75 Co8 121.2(11) . . . . ?
C73 C74 C75 C71 -0.2(13) . . . . ?
C79 C74 C75 C71 177.3(11) . . . . ?
Co8 C74 C75 C71 -60.0(8) . . . . ?
C73 C74 C75 C80 -176.5(11) . . . . ?
C79 C74 C75 C80 1.0(19) . . . . ?
Co8 C74 C75 C80 123.7(12) . . . . ?
C73 C74 C75 Co8 59.8(8) . . . . ?
C79 C74 C75 Co8 -122.7(12) . . . . ?
B14 B10 B11 B17 -99.2(9) . . . . ?
Co6 B10 B11 B17 -28.9(7) . . . . ?
Co8 B10 B11 B17 -149.5(7) . . . . ?
B14 B10 B11 B12 2.5(11) . . . . ?
B17 B10 B11 B12 101.7(9) . . . . ?
Co6 B10 B11 B12 72.8(10) . . . . ?
Co8 B10 B11 B12 -47.8(7) . . . . ?
B14 B10 B11 Co8 50.3(7) . . . . ?
B17 B10 B11 Co8 149.5(7) . . . . ?
Co6 B10 B11 Co8 120.6(7) . . . . ?
B14 B10 B11 Fe2 -68.4(11) . . . . ?
B17 B10 B11 Fe2 30.7(8) . . . . ?
Co6 B10 B11 Fe2 1.8(12) . . . . ?
Co8 B10 B11 Fe2 -118.8(8) . . . . ?
B14 B10 B11 Co5 -149.0(7) . . . . ?
B17 B10 B11 Co5 -49.8(7) . . . . ?
Co6 B10 B11 Co5 -78.7(8) . . . . ?
Co8 B10 B11 Co5 160.7(7) . . . . ?
B17 B11 B12 B18 -90.1(11) . . . . ?
B10 B11 B12 B18 -156.4(10) . . . . ?
Co8 B11 B12 B18 154.1(10) . . . . ?
Fe2 B11 B12 B18 -39.4(8) . . . . ?
Co5 B11 B12 B18 -14.0(15) . . . . ?
B17 B11 B12 B13 66.0(11) . . . . ?
B10 B11 B12 B13 -0.3(11) . . . . ?
Co8 B11 B12 B13 -49.9(7) . . . . ?
Fe2 B11 B12 B13 116.7(8) . . . . ?
Co5 B11 B12 B13 142.1(9) . . . . ?
B17 B11 B12 Co8 115.8(8) . . . . ?
B10 B11 B12 Co8 49.6(7) . . . . ?
Fe2 B11 B12 Co8 166.5(5) . . . . ?
Co5 B11 B12 Co8 -168.0(10) . . . . ?
B17 B11 B12 Fe2 -50.7(7) . . . . ?
B10 B11 B12 Fe2 -117.0(8) . . . . ?
Co8 B11 B12 Fe2 -166.5(5) . . . . ?
Co5 B11 B12 Fe2 25.5(8) . . . . ?
B17 B11 B12 Co7 -7.0(12) . . . . ?
B10 B11 B12 Co7 -73.3(10) . . . . ?
Co8 B11 B12 Co7 -122.9(8) . . . . ?
Fe2 B11 B12 Co7 43.6(7) . . . . ?
Co5 B11 B12 Co7 69.1(12) . . . . ?
B18 B12 B13 B15 87.6(14) . . . . ?
B11 B12 B13 B15 -63.8(11) . . . . ?
Co8 B12 B13 B15 -112.6(8) . . . . ?
Fe2 B12 B13 B15 6.1(12) . . . . ?
Co7 B12 B13 B15 53.3(7) . . . . ?
B18 B12 B13 B14 149.4(12) . . . . ?
B11 B12 B13 B14 -2.0(12) . . . . ?
Co8 B12 B13 B14 -50.8(7) . . . . ?
Fe2 B12 B13 B14 67.9(11) . . . . ?
Co7 B12 B13 B14 115.1(9) . . . . ?
B18 B12 B13 Co8 -159.8(13) . . . . ?
B11 B12 B13 Co8 48.8(7) . . . . ?
Fe2 B12 B13 Co8 118.7(8) . . . . ?
Co7 B12 B13 Co8 165.9(6) . . . . ?
B18 B12 B13 Co7 34.3(12) . . . . ?
B11 B12 B13 Co7 -117.1(8) . . . . ?
Co8 B12 B13 Co7 -165.9(6) . . . . ?
Fe2 B12 B13 Co7 -47.2(7) . . . . ?
B11 B10 B14 B15 60.5(11) . . . . ?
B17 B10 B14 B15 0.7(11) . . . . ?
Co6 B10 B14 B15 -46.3(7) . . . . ?
Co8 B10 B14 B15 108.9(8) . . . . ?
B11 B10 B14 B13 -3.8(12) . . . . ?
B17 B10 B14 B13 -63.6(11) . . . . ?
Co6 B10 B14 B13 -110.6(9) . . . . ?
Co8 B10 B14 B13 44.6(8) . . . . ?
B11 B10 B14 Co6 106.8(8) . . . . ?
B17 B10 B14 Co6 47.0(6) . . . . ?
Co8 B10 B14 Co6 155.2(6) . . . . ?
B11 B10 B14 Co8 -48.5(7) . . . . ?
B17 B10 B14 Co8 -108.2(8) . . . . ?
Co6 B10 B14 Co8 -155.2(6) . . . . ?
B12 B13 B14 B15 -98.4(10) . . . . ?
Co8 B13 B14 B15 -146.6(8) . . . . ?
Co7 B13 B14 B15 -30.2(8) . . . . ?
B15 B13 B14 B10 101.9(10) . . . . ?
B12 B13 B14 B10 3.6(12) . . . . ?
Co8 B13 B14 B10 -44.7(7) . . . . ?
Co7 B13 B14 B10 71.7(11) . . . . ?
B15 B13 B14 Co6 32.5(8) . . . . ?
B12 B13 B14 Co6 -65.9(10) . . . . ?
Co8 B13 B14 Co6 -114.1(7) . . . . ?
Co7 B13 B14 Co6 2.2(12) . . . . ?
B15 B13 B14 Co8 146.6(8) . . . . ?
B12 B13 B14 Co8 48.2(7) . . . . ?
Co7 B13 B14 Co8 116.4(8) . . . . ?
B10 B14 B15 B13 -101.9(10) . . . . ?
Co6 B14 B15 B13 -147.8(8) . . . . ?
Co8 B14 B15 B13 -32.9(8) . . . . ?
B10 B14 B15 B16 0.1(12) . . . . ?
B13 B14 B15 B16 101.9(10) . . . . ?
Co6 B14 B15 B16 -45.8(7) . . . . ?
Co8 B14 B15 B16 69.0(11) . . . . ?
B10 B14 B15 Co6 45.9(7) . . . . ?
B13 B14 B15 Co6 147.8(8) . . . . ?
Co8 B14 B15 Co6 114.9(8) . . . . ?
B10 B14 B15 Co7 -72.1(11) . . . . ?
B13 B14 B15 Co7 29.7(8) . . . . ?
Co6 B14 B15 Co7 -118.1(8) . . . . ?
Co8 B14 B15 Co7 -3.2(12) . . . . ?
B12 B13 B15 B14 100.1(9) . . . . ?
Co8 B13 B15 B14 34.4(8) . . . . ?
Co7 B13 B15 B14 151.4(8) . . . . ?
B14 B13 B15 B16 -102.6(10) . . . . ?
B12 B13 B15 B16 -2.5(11) . . . . ?
Co8 B13 B15 B16 -68.2(11) . . . . ?
Co7 B13 B15 B16 48.8(7) . . . . ?
B14 B13 B15 Co6 -33.3(8) . . . . ?
B12 B13 B15 Co6 66.8(10) . . . . ?
Co8 B13 B15 Co6 1.1(12) . . . . ?
Co7 B13 B15 Co6 118.1(8) . . . . ?
B14 B13 B15 Co7 -151.4(8) . . . . ?
B12 B13 B15 Co7 -51.3(7) . . . . ?
Co8 B13 B15 Co7 -117.0(8) . . . . ?
B14 B15 B16 B17 -0.8(11) . . . . ?
B13 B15 B16 B17 64.1(10) . . . . ?
Co6 B15 B16 B17 -47.9(6) . . . . ?
Co7 B15 B16 B17 112.7(7) . . . . ?
B14 B15 B16 Co6 47.1(7) . . . . ?
B13 B15 B16 Co6 112.0(8) . . . . ?
Co7 B15 B16 Co6 160.6(5) . . . . ?
B14 B15 B16 Fe2 -66.3(11) . . . . ?
B13 B15 B16 Fe2 -1.4(12) . . . . ?
Co6 B15 B16 Fe2 -113.4(7) . . . . ?
Co7 B15 B16 Fe2 47.2(6) . . . . ?
B14 B15 B16 Co7 -113.5(8) . . . . ?
B13 B15 B16 Co7 -48.6(7) . . . . ?
Co6 B15 B16 Co7 -160.6(5) . . . . ?
B12 B11 B17 B10 -101.2(9) . . . . ?
Co8 B11 B17 B10 -32.6(8) . . . . ?
Fe2 B11 B17 B10 -151.4(7) . . . . ?
Co5 B11 B17 B10 129.2(7) . . . . ?
B10 B11 B17 B16 102.1(9) . . . . ?
B12 B11 B17 B16 0.9(11) . . . . ?
Co8 B11 B17 B16 69.4(10) . . . . ?
Fe2 B11 B17 B16 -49.3(7) . . . . ?
Co5 B11 B17 B16 -128.7(8) . . . . ?
B10 B11 B17 Co6 31.7(8) . . . . ?
B12 B11 B17 Co6 -69.5(10) . . . . ?
Co8 B11 B17 Co6 -0.9(12) . . . . ?
Fe2 B11 B17 Co6 -119.7(8) . . . . ?
Co5 B11 B17 Co6 161.0(8) . . . . ?
B10 B11 B17 Fe2 151.4(7) . . . . ?
B12 B11 B17 Fe2 50.2(7) . . . . ?
Co8 B11 B17 Fe2 118.8(8) . . . . ?
Co5 B11 B17 Fe2 -79.3(3) . . . . ?
B10 B11 B17 Co5 -129.2(7) . . . . ?
B12 B11 B17 Co5 129.6(8) . . . . ?
Co8 B11 B17 Co5 -161.9(8) . . . . ?
Fe2 B11 B17 Co5 79.3(3) . . . . ?
B14 B10 B17 B11 100.6(9) . . . . ?
Co6 B10 B17 B11 149.5(8) . . . . ?
Co8 B10 B17 B11 29.5(7) . . . . ?
B11 B10 B17 B16 -101.8(9) . . . . ?
B14 B10 B17 B16 -1.2(11) . . . . ?
Co6 B10 B17 B16 47.7(7) . . . . ?
Co8 B10 B17 B16 -72.3(9) . . . . ?
B11 B10 B17 Co6 -149.5(8) . . . . ?
B14 B10 B17 Co6 -49.0(7) . . . . ?
Co8 B10 B17 Co6 -120.0(7) . . . . ?
B11 B10 B17 Fe2 -30.5(8) . . . . ?
B14 B10 B17 Fe2 70.1(10) . . . . ?
Co6 B10 B17 Fe2 119.0(8) . . . . ?
Co8 B10 B17 Fe2 -1.0(11) . . . . ?
B11 B10 B17 Co5 48.3(7) . . . . ?
B14 B10 B17 Co5 148.8(7) . . . . ?
Co6 B10 B17 Co5 -162.2(7) . . . . ?
Co8 B10 B17 Co5 77.7(8) . . . . ?
B15 B16 B17 B11 -63.6(10) . . . . ?
Co6 B16 B17 B11 -113.3(8) . . . . ?
Fe2 B16 B17 B11 50.3(7) . . . . ?
Co7 B16 B17 B11 4.9(11) . . . . ?
B15 B16 B17 B10 1.2(11) . . . . ?
Co6 B16 B17 B10 -48.5(7) . . . . ?
Fe2 B16 B17 B10 115.1(8) . . . . ?
Co7 B16 B17 B10 69.7(10) . . . . ?
B15 B16 B17 Co6 49.7(6) . . . . ?
Fe2 B16 B17 Co6 163.6(5) . . . . ?
Co7 B16 B17 Co6 118.2(7) . . . . ?
B15 B16 B17 Fe2 -113.8(8) . . . . ?
Co6 B16 B17 Fe2 -163.6(5) . . . . ?
Co7 B16 B17 Fe2 -45.3(6) . . . . ?
B15 B16 B17 Co5 -138.8(9) . . . . ?
Co6 B16 B17 Co5 171.4(10) . . . . ?
Fe2 B16 B17 Co5 -25.0(8) . . . . ?
Co7 B16 B17 Co5 -70.3(12) . . . . ?
B13 B12 B18 Fe2 -110.4(12) . . . . ?
B11 B12 B18 Fe2 39.2(8) . . . . ?
Co8 B12 B18 Fe2 122(2) . . . . ?
Co7 B12 B18 Fe2 -77.4(3) . . . . ?
B13 B12 B18 Co7 -33.0(11) . . . . ?
B11 B12 B18 Co7 116.6(9) . . . . ?
Co8 B12 B18 Co7 -160(2) . . . . ?
Fe2 B12 B18 Co7 77.4(3) . . . . ?
